data_7719681
loop_
_publ_author_name
'Szyde&#x142;ko, Kinga'
'Koniarz, Sebastian'
'Bia&#x142;ek, Micha&#x142; J'
'Chmielewski, Piotr J.'

_publ_section_title
;
 Imidazo[1,5]carbachlorin as a hybrid ligand.
;
_journal_issue 44
_journal_name_full 'Dalton transactions (Cambridge, England : 2003)'
_journal_page_first 16461
_journal_page_last 16474
_journal_paper_doi 10.1039/d4dt03034f
_journal_volume 54
_journal_year 2025
_chemical_formula_moiety 'C64 H46 B3 N5 O3, C64 H45 B3 N5 O3, 2[CH2Cl2]'
_chemical_formula_sum 'C130 H95 B6 Cl4 N10 O6'
_chemical_formula_weight 2099.81
_space_group_crystal_system triclinic
_space_group_IT_number 2
_space_group_name_Hall '-P 1'
_space_group_name_H-M_alt 'P -1'
_atom_sites_solution_hydrogens geom
_atom_sites_solution_primary dual
_audit_creation_date 2025-09-29
_audit_creation_method
;
Olex2 1.5
(compiled 2025.07.13 svn.rb7424aed for OlexSys, GUI svn.r7314)
;
_audit_update_record
;
2025-10-03 deposited with the CCDC.	2025-10-15 downloaded from the CCDC.
;
_cell_angle_alpha 73.5280(10)
_cell_angle_beta 71.5735(12)
_cell_angle_gamma 88.9914(11)
_cell_formula_units_Z 2
_cell_length_a 17.8280(3)
_cell_length_b 17.84840(18)
_cell_length_c 18.3446(2)
_cell_measurement_reflns_used 36413
_cell_measurement_temperature 99.99(17)
_cell_measurement_theta_max 72.5170
_cell_measurement_theta_min 2.5810
_cell_volume 5294.04(13)
_computing_cell_refinement 'CrysAlisPro 1.171.43.123a (Rigaku OD, 2024)'
_computing_data_collection 'CrysAlisPro system (CCD 42.72a 64-bit (release 07-10-2022))'
_computing_data_reduction 'CrysAlisPro 1.171.43.123a (Rigaku OD, 2024)'
_computing_molecular_graphics 'Olex2 1.5 (Dolomanov et al., 2009)'
_computing_publication_material 'Olex2 1.5 (Dolomanov et al., 2009)'
_computing_structure_refinement 'SHELXL 2019/3 (Sheldrick, 2015)'
_computing_structure_solution 'SHELXT  (Sheldrick, 2015)'
_diffrn_ambient_environment N~2~
_diffrn_ambient_temperature 99.99(17)
_diffrn_detector 'Hybrid Pixel Array Detector'
_diffrn_detector_area_resol_mean 10.0000
_diffrn_detector_type 'HyPix-Arc 150'
_diffrn_measured_fraction_theta_full 0.995
_diffrn_measured_fraction_theta_max 0.964
_diffrn_measurement_details
;
List of Runs (angles in degrees, time in seconds):

  # Type    Start    End  Width  t~exp~   \w     \q     \k     \f   Frames
#--------------------------------------------------------------------------
  1  \w    -82.00 -26.00   0.50    0.25    --  -63.28   0.00 -60.00  112
  2  \w   -105.00 -40.00   0.50    0.25    --  -76.58 126.00  60.00  130
  3  \w   -104.00 -78.00   0.50    0.25    --  -76.58 126.00  30.00   52
  4  \w    -73.00 -38.00   0.50    0.25    --  -76.58 126.00   0.00   70
  5  \w   -105.00 -36.00   0.50    0.25    --  -76.58 126.00-180.00  138
  6  \w   -112.00 -45.00   0.50    0.25    --  -76.58   0.00   0.00  134
  7  \w   -116.00 -89.00   0.50    0.25    --  -76.58 -15.00 -60.00   54
  8  \w    -83.00 -56.00   0.50    0.25    --  -76.58 -15.00 -60.00   54
  9  \w   -107.00 -32.00   0.50    0.25    --  -63.28 -15.00-150.00  150
 10  \w    -91.00 -32.00   0.50    0.25    --  -63.28 -15.00 -90.00  118
 11  \w    -98.00 -38.00   0.50    0.25    --  -63.28 -15.00 120.00  120
 12  \w    -99.00 -49.00   0.50    0.25    --  -63.28 -15.00  60.00  100
 13  \w   -111.00 -86.00   0.50    0.25    --  -76.58-126.00 -90.00   50
 14  \w   -118.00 -91.00   0.50    0.25    --  -76.58-126.00-180.00   54
 15  \w   -119.00 -79.00   0.50    0.25    --  -76.58-126.00   0.00   80
 16  \w     35.00 107.00   0.50    0.25    --   72.63   0.00-120.00  144
 17  \w     86.00 116.00   0.50    0.25    --   72.63  15.00 -60.00   60
 18  \w     49.00  83.00   0.50    0.25    --   72.63  15.00 -60.00   68
 19  \w     43.00  76.00   0.50    0.25    --   76.35 -95.00 -90.00   66
 20  \w     75.00 101.00   0.50    0.25    --   72.63-126.00-150.00   52
 21  \w     37.00  63.00   0.50    0.25    --   72.63-126.00 -30.00   52
 22  \w     69.00  99.00   0.50    0.25    --   72.63-126.00 -30.00   60
 23  \w     76.00 101.00   0.50    0.25    --   72.63-126.00  30.00   50
 24  \w     50.00 105.00   0.50    0.25    --   76.35-126.00  60.00  110
 25  \w     30.00  72.00   0.50    0.25    --   72.63-126.00  30.00   84
 26  \w     26.00  90.00   0.50    0.25    --   63.00-126.00  90.00  128
 27  \w     29.00  89.00   0.50    0.25    --   63.00-126.00 150.00  120
 28  \w     80.00 105.00   0.50    0.25    --   76.35-126.00 120.00   50
 29  \w     30.00  99.00   0.50    0.25    --   72.63-126.00 120.00  138
 30  \w     43.00  68.00   0.50    0.25    --   76.35-126.00 120.00   50
 31  \w     80.00 105.00   0.50    0.25    --   76.35-126.00-120.00   50
 32  \w     79.00 105.00   0.50    0.25    --   76.35-126.00-150.00   52
 33  \w     47.00 105.00   0.50    0.25    --   76.35-126.00-180.00  116
 34  \w     35.00  75.00   0.50    0.25    --   76.35-126.00-150.00   80
 35  \w     34.00  60.00   0.50    0.25    --   76.35-126.00-120.00   52
 36  \w     28.00  59.00   0.50    0.25    --   63.00 -95.00-150.00   62
 37  \w     39.00  81.00   0.50    0.25    --   72.63 -95.00-150.00   84
 38  \w     30.00  72.00   0.50    0.25    --   63.00 -95.00 -90.00   84
 39  \w     80.00 105.00   0.50    0.25    --   76.35-126.00 -30.00   50
 40  \w     46.00 105.00   0.50    0.25    --   76.35-126.00   0.00  118
 41  \w     30.00  71.00   0.50    0.25    --   63.00 -95.00 -60.00   82
 42  \w     33.00  70.00   0.50    0.25    --   63.00 -95.00   0.00   74
 43  \w     26.00  62.00   0.50    0.25    --   63.00 -95.00 150.00   72
;
_diffrn_measurement_device 'four-circle diffractometer'
_diffrn_measurement_device_type 'XtaLAB Synergy R, DW system, HyPix-Arc 150'
_diffrn_measurement_method '\w scans'
_diffrn_orient_matrix_type 'CrysAlisPro convention (1999,Acta A55,543-557)'
_diffrn_orient_matrix_UB_11 0.0895709000
_diffrn_orient_matrix_UB_12 0.0045849000
_diffrn_orient_matrix_UB_13 -0.0123558000
_diffrn_orient_matrix_UB_21 0.0049394000
_diffrn_orient_matrix_UB_22 -0.0820791000
_diffrn_orient_matrix_UB_23 -0.0122173000
_diffrn_orient_matrix_UB_31 0.0173482000
_diffrn_orient_matrix_UB_32 0.0373430000
_diffrn_orient_matrix_UB_33 -0.0909369000
_diffrn_radiation_monochromator mirror
_diffrn_radiation_probe x-ray
_diffrn_radiation_type 'Cu K\a'
_diffrn_radiation_wavelength 1.54184
_diffrn_reflns_av_R_equivalents 0.0230
_diffrn_reflns_av_unetI/netI 0.0212
_diffrn_reflns_Laue_measured_fraction_full 0.995
_diffrn_reflns_Laue_measured_fraction_max 0.964
_diffrn_reflns_limit_h_max 21
_diffrn_reflns_limit_h_min -22
_diffrn_reflns_limit_k_max 22
_diffrn_reflns_limit_k_min -21
_diffrn_reflns_limit_l_max 17
_diffrn_reflns_limit_l_min -22
_diffrn_reflns_number 83687
_diffrn_reflns_point_group_measured_fraction_full 0.995
_diffrn_reflns_point_group_measured_fraction_max 0.964
_diffrn_reflns_theta_full 67.684
_diffrn_reflns_theta_max 73.435
_diffrn_reflns_theta_min 2.590
_diffrn_source 'Rotating-anode X-ray tube'
_diffrn_source_type 'Rigaku (Cu) X-ray Source'
_exptl_absorpt_coefficient_mu 1.530
_exptl_absorpt_correction_T_max 1.000
_exptl_absorpt_correction_T_min 0.611
_exptl_absorpt_correction_type gaussian
_exptl_absorpt_process_details
;
CrysAlisPro 1.171.43.123a (Rigaku Oxford Diffraction, 2024)
Numerical absorption correction based on gaussian integration over
a multifaceted crystal model
Empirical absorption correction using spherical harmonics,
implemented in SCALE3 ABSPACK scaling algorithm.
;
_exptl_crystal_colour 'dark brown'
_exptl_crystal_colour_modifier dark
_exptl_crystal_colour_primary brown
_exptl_crystal_density_diffrn 1.317
_exptl_crystal_description block
_exptl_crystal_F_000 2182
_exptl_crystal_size_max 0.183
_exptl_crystal_size_mid 0.157
_exptl_crystal_size_min 0.096
_refine_diff_density_max 0.503
_refine_diff_density_min -0.490
_refine_diff_density_rms 0.043
_refine_ls_extinction_method none
_refine_ls_goodness_of_fit_ref 1.028
_refine_ls_hydrogen_treatment constr
_refine_ls_matrix_type full
_refine_ls_number_parameters 1347
_refine_ls_number_reflns 20531
_refine_ls_number_restraints 0
_refine_ls_restrained_S_all 1.028
_refine_ls_R_factor_all 0.0575
_refine_ls_R_factor_gt 0.0499
_refine_ls_shift/su_max 0.001
_refine_ls_shift/su_mean 0.000
_refine_ls_structure_factor_coef Fsqd
_refine_ls_weighting_details 'w=1/[\s^2^(Fo^2^)+(0.0673P)^2^+2.5648P] where P=(Fo^2^+2Fc^2^)/3'
_refine_ls_weighting_scheme calc
_refine_ls_wR_factor_gt 0.1328
_refine_ls_wR_factor_ref 0.1376
_reflns_Friedel_coverage 0.000
_reflns_number_gt 17540
_reflns_number_total 20531
_reflns_threshold_expression 'I > 2\s(I)'
_cod_data_source_file d4dt03034f2.cif
_cod_data_source_block ks38_a
_cod_depositor_comments 'Adding full bibliography for 7719677--7719681.cif.'
_cod_database_code 7719681
_shelx_shelxl_version_number 2019/3
_chemical_oxdiff_formula 'C52 H35 B1 N5'
_shelx_space_group_comment
;
The symmetry employed for this shelxl refinement is uniquely defined
by the following loop, which should always be used as a source of
symmetry information in preference to the above space-group names.
They are only intended as comments.
;
_shelx_estimated_absorpt_t_max 0.867
_shelx_estimated_absorpt_t_min 0.767
_olex2_refinement_description
;
1. Fixed Uiso
 At 1.2 times of:
  All C(H) groups, All N(H) groups
2. Shared sites
{N3A, C3A}
{C25, N25}
{N3, C3}
{C2, N2}
3. Uiso/Uaniso restraints and constraints
Uanis(N3) = Uanis(C3)
Uanis(C2) = Uanis(C3)
Uanis(C3A) = Uanis(C25)
Uanis(N25) = Uanis(N3A)
Uanis(C3A) = Uanis(N3A)
4. Others
 Sof(H49A)=Sof(C3A)=Sof(N25)=1-FVAR(1)
 Sof(N3A)=Sof(H99)=Sof(C25)=FVAR(1)
 Sof(C3)=Sof(N2)=1-FVAR(2)
 Sof(N3)=Sof(C2)=FVAR(2)
5.a Aromatic/amide H refined with riding coordinates:
 C01B(H01B), C6A(H6A), C8(H8), C12(H12), C17(H17), C18(H18), C21(H21),
 C024(H024), C52(H52), C53(H53), C54(H54), C55(H55), C56(H56), C59(H59),
 C60(H60), C61(H61), C62(H62), C63(H63), C64A(H64A), C65(H65), C66(H66),
 C67(H67), C68(H68), C69(H69), C71(H71), C72(H72), C73(H73), C74(H74), C75(H75),
  C102(H102), C103(H103), C104(H104), C105(H105), C106(H106), C154(H154),
 C202(H202), C203(H203), C204(H204), C205(H205), C206(H206), N22(H22), N24(H24),
  C1AA(H1AA), C2AA(H2AA), C3AA(H3AA), C4AA(H4AA), N24A(H24A), N22A(H22A),
 C8A(H8A), C45A(H45A), C66A(H66A), C56A(H56A), C41A(H41A), C49A(H49A),
 C12A(H12A), C60A(H60A), C99(H99), C47A(H47A), C54A(H54A), C18A(H18A),
 C19A(H19A), C62A(H62A), C69A(H69A), C40A(H40A), C22(H22B), C42A(H42A),
 C44A(H44A), C46A(H46A), C26A(H26A), C48A(H48A), C53A(H53A), C32A(H32A),
 C55A(H55A), C33A(H33A), C57A(H57A), C34A(H34A), C59A(H59A), C35A(H35A),
 C61A(H61A), C63A(H63A), C68A(H68A), C02Y(H02Y), C1B(H1B), C7A(H7A), C36A(H36A),
  C17A(H17A), C38A(H38A), C23(H23), C39(H39), C28B(H28B), C39A(H39A), C65A(H65A)
;
_smtbx_masks_void_probe_radius 1.2
_smtbx_masks_void_truncation_radius 1.2
_olex2_submission_special_instructions 'No special instructions were received'
_oxdiff_exptl_absorpt_empirical_details
;
Empirical correction (ABSPACK) includes:
- Absorption correction using spherical harmonics
- Frame scaling
;
_oxdiff_exptl_absorpt_empirical_full_max 1.207
_oxdiff_exptl_absorpt_empirical_full_min 0.899

loop_
_space_group_symop_operation_xyz
'x, y, z'
'-x, -y, -z'

loop_
_atom_site_label
_atom_site_type_symbol
_atom_site_fract_x
_atom_site_fract_y
_atom_site_fract_z
_atom_site_U_iso_or_equiv
_atom_site_adp_type
_atom_site_occupancy
_atom_site_site_symmetry_order
_atom_site_calc_flag
_atom_site_refinement_flags_posn
_atom_site_refinement_flags_adp
_atom_site_refinement_flags_occupancy
_atom_site_disorder_assembly
_atom_site_disorder_group
B1 B 0.53224(12) 0.25396(12) 1.01486(12) 0.0344(4) Uani 1 1 d . . . . .
B2 B 0.61089(13) 0.32194(13) 1.06901(12) 0.0377(4) Uani 1 1 d . . . . .
B3 B 0.64110(13) 0.19286(13) 1.05911(11) 0.0367(4) Uani 1 1 d . . . . .
C1 C 0.64467(10) 0.40570(10) 0.70914(10) 0.0296(3) Uani 1 1 d . . . . .
C01B C 0.59034(10) 0.35911(10) 0.87050(10) 0.0317(3) Uani 1 1 d . . . . .
H01B H 0.589760 0.404259 0.888281 0.038 Uiso 1 1 calc R U . A 1
N3 N 0.60574(9) 0.28092(8) 0.79415(9) 0.0302(4) Uani 0.641(17) 1 d . . P B 1
C4 C 0.62583(10) 0.27584(10) 0.71313(10) 0.0300(3) Uani 1 1 d . . . . .
C5 C 0.61598(10) 0.20550(9) 0.69628(10) 0.0315(3) Uani 1 1 d . . . . .
C6 C 0.60364(10) 0.20385(9) 0.62515(10) 0.0326(4) Uani 1 1 d . . . . .
C6A C 0.57534(10) 0.23647(10) 0.87169(10) 0.0321(3) Uani 1 1 d . . . . .
H6A H 0.562773 0.181394 0.889775 0.039 Uiso 1 1 calc R U . B 1
C8 C 0.56797(12) 0.16150(10) 0.53452(11) 0.0375(4) Uani 1 1 d . . . . .
H8 H 0.554331 0.128784 0.507083 0.045 Uiso 1 1 calc R U . . .
C9 C 0.56867(10) 0.24486(10) 0.51275(10) 0.0333(4) Uani 1 1 d . . . . .
C10 C 0.54548(10) 0.29596(10) 0.45143(10) 0.0322(4) Uani 1 1 d . . . . .
C11 C 0.55615(10) 0.37887(10) 0.42896(10) 0.0310(3) Uani 1 1 d . . . . .
C12 C 0.52693(11) 0.42925(10) 0.36844(11) 0.0370(4) Uani 1 1 d . . . . .
H12 H 0.495193 0.413159 0.341770 0.044 Uiso 1 1 calc R U . . .
C14 C 0.59771(10) 0.49899(9) 0.41221(10) 0.0303(3) Uani 1 1 d . . . . .
C15 C 0.63419(10) 0.56626(10) 0.41674(10) 0.0308(3) Uani 1 1 d . . . . .
C16 C 0.66207(10) 0.56964(9) 0.47938(10) 0.0309(3) Uani 1 1 d . . . . .
C17 C 0.69725(11) 0.63425(10) 0.49081(11) 0.0374(4) Uani 1 1 d . . . . .
H17 H 0.714473 0.684118 0.452227 0.045 Uiso 1 1 calc R U . . .
C18 C 0.70214(11) 0.61260(10) 0.56667(12) 0.0379(4) Uani 1 1 d . . . . .
H18 H 0.722076 0.645328 0.590252 0.046 Uiso 1 1 calc R U . . .
C19 C 0.67236(10) 0.53277(9) 0.60451(10) 0.0313(3) Uani 1 1 d . . . . .
C20 C 0.66275(10) 0.48681(10) 0.68349(10) 0.0313(3) Uani 1 1 d . . . . .
C21 C 0.64957(10) 0.35263(9) 0.66373(10) 0.0292(3) Uani 1 1 d . . . . .
H21 H 0.666860 0.367338 0.606670 0.035 Uiso 1 1 calc R U . . .
C024 C 0.59029(11) 0.13688(10) 0.60156(11) 0.0371(4) Uani 1 1 d . . . . .
H024 H 0.595996 0.084102 0.628093 0.045 Uiso 1 1 calc R U . . .
C51 C 0.61355(11) 0.13069(9) 0.75976(10) 0.0317(3) Uani 1 1 d . . . . .
C52 C 0.54762(11) 0.07644(11) 0.79356(11) 0.0393(4) Uani 1 1 d . . . . .
H52 H 0.503636 0.085504 0.774382 0.047 Uiso 1 1 calc R U . . .
C53 C 0.54592(12) 0.00901(11) 0.85530(12) 0.0433(4) Uani 1 1 d . . . . .
H53 H 0.501058 -0.028016 0.877450 0.052 Uiso 1 1 calc R U . . .
C54 C 0.60892(12) -0.00449(10) 0.88461(11) 0.0389(4) Uani 1 1 d . . . . .
H54 H 0.607097 -0.050319 0.927174 0.047 Uiso 1 1 calc R U . . .
C55 C 0.67447(11) 0.04875(10) 0.85190(10) 0.0340(4) Uani 1 1 d . . . . .
H55 H 0.718078 0.039491 0.871650 0.041 Uiso 1 1 calc R U . . .
C56 C 0.67667(10) 0.11612(10) 0.78989(10) 0.0315(3) Uani 1 1 d . . . . .
H56 H 0.721895 0.152697 0.767802 0.038 Uiso 1 1 calc R U . . .
C58 C 0.62759(12) 0.39542(12) 1.09378(11) 0.0438(4) Uani 1 1 d . . . . .
C59 C 0.67830(15) 0.39643(15) 1.13756(14) 0.0583(6) Uani 1 1 d . . . . .
H59 H 0.704997 0.351127 1.153028 0.070 Uiso 1 1 calc R U . . .
C60 C 0.69058(18) 0.46288(18) 1.15913(18) 0.0752(8) Uani 1 1 d . . . . .
H60 H 0.724361 0.462421 1.190223 0.090 Uiso 1 1 calc R U . . .
C61 C 0.6532(2) 0.52959(18) 1.13495(19) 0.0798(8) Uani 1 1 d . . . . .
H61 H 0.662500 0.575314 1.148592 0.096 Uiso 1 1 calc R U . . .
C62 C 0.60296(18) 0.53036(16) 1.09142(17) 0.0710(7) Uani 1 1 d . . . . .
H62 H 0.577577 0.576343 1.074926 0.085 Uiso 1 1 calc R U . . .
C63 C 0.58962(15) 0.46365(14) 1.07185(14) 0.0565(5) Uani 1 1 d . . . . .
H63 H 0.553853 0.463998 1.042836 0.068 Uiso 1 1 calc R U . . .
C64 C 0.43812(11) 0.23117(10) 1.04441(11) 0.0365(4) Uani 1 1 d . . . . .
C64A C 0.55316(11) 0.50298(10) 0.35717(11) 0.0374(4) Uani 1 1 d . . . . .
H64A H 0.544367 0.548957 0.320345 0.045 Uiso 1 1 calc R U . . .
C65 C 0.39891(12) 0.19576(11) 1.12603(12) 0.0421(4) Uani 1 1 d . . . . .
H65 H 0.429154 0.182763 1.161593 0.050 Uiso 1 1 calc R U . . .
C66 C 0.31748(13) 0.17887(12) 1.15705(14) 0.0530(5) Uani 1 1 d . . . . .
H66 H 0.292789 0.154365 1.212903 0.064 Uiso 1 1 calc R U . . .
C67 C 0.27274(14) 0.19759(15) 1.10703(16) 0.0636(6) Uani 1 1 d . . . . .
H67 H 0.216705 0.187512 1.128182 0.076 Uiso 1 1 calc R U . . .
C68 C 0.30907(14) 0.23091(18) 1.02636(17) 0.0725(8) Uani 1 1 d . . . . .
H68 H 0.278242 0.242618 0.991306 0.087 Uiso 1 1 calc R U . . .
C69 C 0.39099(13) 0.24777(15) 0.99531(14) 0.0552(6) Uani 1 1 d . . . . .
H69 H 0.415143 0.271205 0.939180 0.066 Uiso 1 1 calc R U . . .
C70 C 0.69899(11) 0.12568(11) 1.06300(10) 0.0384(4) Uani 1 1 d . . . . .
C71 C 0.76672(12) 0.13158(12) 1.08486(11) 0.0423(4) Uani 1 1 d . . . . .
H71 H 0.778255 0.177302 1.097350 0.051 Uiso 1 1 calc R U . . .
C72 C 0.81725(12) 0.07140(13) 1.08852(12) 0.0473(5) Uani 1 1 d . . . . .
H72 H 0.863038 0.076404 1.103216 0.057 Uiso 1 1 calc R U . . .
C73 C 0.80120(13) 0.00450(13) 1.07092(11) 0.0479(5) Uani 1 1 d . . . . .
H73 H 0.835712 -0.036600 1.074039 0.057 Uiso 1 1 calc R U . . .
C74 C 0.73431(12) -0.00310(13) 1.04848(11) 0.0455(5) Uani 1 1 d . . . . .
H74 H 0.723026 -0.049153 1.036394 0.055 Uiso 1 1 calc R U . . .
C75 C 0.68465(12) 0.05772(12) 1.04414(10) 0.0406(4) Uani 1 1 d . . . . .
H75 H 0.639750 0.053088 1.027936 0.049 Uiso 1 1 calc R U . . .
C101 C 0.50235(11) 0.26004(10) 0.41011(10) 0.0330(4) Uani 1 1 d . . . . .
C102 C 0.43141(11) 0.21373(11) 0.45419(11) 0.0383(4) Uani 1 1 d . . . . .
H102 H 0.413643 0.200556 0.511181 0.046 Uiso 1 1 calc R U . . .
C103 C 0.38633(12) 0.18659(11) 0.41603(12) 0.0429(4) Uani 1 1 d . . . . .
H103 H 0.337563 0.156129 0.446837 0.051 Uiso 1 1 calc R U . . .
C104 C 0.41248(13) 0.20392(11) 0.33332(12) 0.0440(4) Uani 1 1 d . . . . .
H104 H 0.381107 0.186560 0.307036 0.053 Uiso 1 1 calc R U . . .
C105 C 0.48456(12) 0.24668(11) 0.28876(11) 0.0419(4) Uani 1 1 d . . . . .
H105 H 0.503620 0.256609 0.232071 0.050 Uiso 1 1 calc R U . . .
C106 C 0.52910(11) 0.27511(10) 0.32643(11) 0.0363(4) Uani 1 1 d . . . . .
H106 H 0.578095 0.305012 0.295264 0.044 Uiso 1 1 calc R U . . .
C151 C 0.63915(10) 0.64135(10) 0.35240(10) 0.0346(4) Uani 1 1 d . . . . .
C154 C 0.64229(15) 0.78066(13) 0.23307(14) 0.0625(6) Uani 1 1 d . . . . .
H154 H 0.644585 0.828326 0.192490 0.075 Uiso 1 1 calc R U . . .
C201 C 0.66948(11) 0.52666(10) 0.74303(11) 0.0340(4) Uani 1 1 d . . . . .
C202 C 0.72361(10) 0.50444(10) 0.78393(11) 0.0355(4) Uani 1 1 d . . . . .
H202 H 0.757967 0.465012 0.772397 0.043 Uiso 1 1 calc R U . . .
C203 C 0.72827(12) 0.53903(11) 0.84149(12) 0.0424(4) Uani 1 1 d . . . . .
H203 H 0.765672 0.523177 0.868918 0.051 Uiso 1 1 calc R U . . .
C204 C 0.67879(14) 0.59630(12) 0.85894(13) 0.0488(5) Uani 1 1 d . . . . .
H204 H 0.681526 0.619690 0.898637 0.059 Uiso 1 1 calc R U . . .
C205 C 0.62562(16) 0.61910(15) 0.81840(17) 0.0668(7) Uani 1 1 d . . . . .
H205 H 0.591549 0.658694 0.830056 0.080 Uiso 1 1 calc R U . . .
C206 C 0.62093(15) 0.58501(14) 0.76039(16) 0.0595(6) Uani 1 1 d . . . . .
H206 H 0.584100 0.601896 0.732464 0.071 Uiso 1 1 calc R U . . .
C2 C 0.61552(9) 0.35777(9) 0.79256(9) 0.0302(4) Uani 0.641(17) 1 d . . P B 1
N22 N 0.59328(9) 0.26787(8) 0.56711(8) 0.0323(3) Uani 1 1 d . . . . .
H22 H 0.601416 0.316956 0.565275 0.039 Uiso 1 1 calc R U . . .
N23 N 0.59672(8) 0.42249(8) 0.45751(8) 0.0302(3) Uani 1 1 d . . . . .
N24 N 0.65151(8) 0.50865(8) 0.54800(8) 0.0295(3) Uani 1 1 d . . . . .
H24 H 0.633779 0.460570 0.554983 0.035 Uiso 1 1 calc R U . . .
N50 N 0.56608(8) 0.28406(8) 0.91850(8) 0.0314(3) Uani 1 1 d . . . . .
O1 O 0.57638(7) 0.18591(7) 1.03766(7) 0.0371(3) Uani 1 1 d . . . . .
O2 O 0.65940(8) 0.26026(8) 1.07570(8) 0.0423(3) Uani 1 1 d . . . . .
O3 O 0.54990(7) 0.31949(7) 1.04124(7) 0.0380(3) Uani 1 1 d . . . . .
C1AA C 0.67435(16) 0.64625(14) 0.27184(13) 0.0648(7) Uani 1 1 d . . . . .
H1AA H 0.697984 0.602272 0.257162 0.078 Uiso 1 1 calc R U . . .
C2AA C 0.6751(2) 0.71548(16) 0.21244(15) 0.0825(9) Uani 1 1 d . . . . .
H2AA H 0.698285 0.718066 0.157408 0.099 Uiso 1 1 calc R U . . .
C3AA C 0.60675(13) 0.77575(12) 0.31200(13) 0.0520(5) Uani 1 1 d . . . . .
H3AA H 0.583033 0.819725 0.326594 0.062 Uiso 1 1 calc R U . . .
C4AA C 0.60517(12) 0.70638(11) 0.37118(12) 0.0423(4) Uani 1 1 d . . . . .
H4AA H 0.580045 0.703680 0.425993 0.051 Uiso 1 1 calc R U . . .
O3A O 0.12317(8) 0.03765(8) 0.60352(8) 0.0446(3) Uani 1 1 d . . . . .
O2A O 0.26217(8) 0.02851(8) 0.56062(8) 0.0448(3) Uani 1 1 d . . . . .
O1A O 0.20123(8) 0.04825(7) 0.68885(7) 0.0421(3) Uani 1 1 d . . . . .
N98 N 0.11845(11) 0.15443(9) 0.64891(9) 0.0444(4) Uani 1 1 d . . . . .
N3A N 0.10248(10) 0.27376(9) 0.65611(10) 0.0393(3) Uani 0.534(12) 1 d . . P C 1
N24A N 0.11561(8) 0.51716(7) 0.43043(8) 0.0297(3) Uani 1 1 d . . . . .
H24A H 0.127672 0.515725 0.473744 0.036 Uiso 1 1 calc R U . . .
N22A N 0.13040(10) 0.51537(8) 0.66162(9) 0.0375(3) Uani 1 1 d . . . . .
H22A H 0.137102 0.513640 0.612513 0.045 Uiso 1 1 calc R U . . .
N23A N 0.15167(8) 0.63075(8) 0.50493(8) 0.0287(3) Uani 1 1 d . . . . .
C8A C 0.12416(13) 0.55952(12) 0.76589(11) 0.0475(5) Uani 1 1 d . . . . .
H8A H 0.127188 0.593178 0.796932 0.057 Uiso 1 1 calc R U . . .
C45A C 0.02045(13) 0.19653(11) 0.41566(13) 0.0502(5) Uani 1 1 d . . . . .
H45A H -0.023400 0.158352 0.437051 0.060 Uiso 1 1 calc R U . . .
C66A C -0.02707(12) -0.00327(11) 0.89277(11) 0.0425(4) Uani 1 1 d . . . . .
H66A H -0.033055 0.005147 0.943111 0.051 Uiso 1 1 calc R U . . .
C9A C 0.14208(11) 0.58203(10) 0.68095(10) 0.0363(4) Uani 1 1 d . . . . .
C56A C 0.47127(14) -0.04326(12) 0.61960(13) 0.0496(5) Uani 1 1 d . . . . .
H56A H 0.512775 -0.060333 0.582121 0.059 Uiso 1 1 calc R U . . .
C10A C 0.16543(10) 0.65673(10) 0.62672(10) 0.0318(3) Uani 1 1 d . . . . .
C41A C 0.20533(10) 0.77492(10) 0.14730(10) 0.0340(4) Uani 1 1 d . . . . .
H41A H 0.239637 0.769790 0.097753 0.041 Uiso 1 1 calc R U . . .
C11A C 0.17183(10) 0.67773(9) 0.54474(9) 0.0296(3) Uani 1 1 d . . . . .
C49A C 0.11036(12) 0.19878(11) 0.57784(11) 0.0431(4) Uani 1 1 d . . . . .
H49A H 0.111238 0.180962 0.533476 0.052 Uiso 0.466(12) 1 calc R U P C 1
C12A C 0.19586(10) 0.75713(10) 0.49227(10) 0.0317(3) Uani 1 1 d . . . . .
H12A H 0.213435 0.799902 0.505549 0.038 Uiso 1 1 calc R U . . .
C60A C 0.11062(14) -0.02935(12) 0.39689(14) 0.0516(5) Uani 1 1 d . . . . .
H60A H 0.061074 -0.044898 0.394286 0.062 Uiso 1 1 calc R U . . .
C14A C 0.15937(9) 0.67993(9) 0.42913(9) 0.0279(3) Uani 1 1 d . . . . .
C5A C 0.09281(11) 0.37384(10) 0.73193(11) 0.0385(4) Uani 1 1 d . . . . .
C15A C 0.14039(9) 0.65980(9) 0.36784(9) 0.0271(3) Uani 1 1 d . . . . .
C43A C 0.08500(10) 0.31213(9) 0.41950(11) 0.0342(4) Uani 1 1 d . . . . .
C99 C 0.11457(13) 0.20110(11) 0.69646(12) 0.0463(5) Uani 1 1 d . . . . .
H99 H 0.119458 0.185577 0.748652 0.056 Uiso 0.534(12) 1 calc R U P C 1
C47A C 0.14658(13) 0.24920(12) 0.31772(13) 0.0488(5) Uani 1 1 d . . . . .
H47A H 0.189615 0.246964 0.272106 0.059 Uiso 1 1 calc R U . . .
C01Y C 0.10678(12) 0.45134(11) 0.72918(11) 0.0394(4) Uani 1 1 d . . . . .
C54A C 0.41635(14) -0.02248(14) 0.74755(13) 0.0547(6) Uani 1 1 d . . . . .
H54A H 0.419894 -0.025394 0.798862 0.066 Uiso 1 1 calc R U . . .
C18A C 0.07694(10) 0.48064(10) 0.33964(10) 0.0335(4) Uani 1 1 d . . . . .
H18A H 0.059822 0.449409 0.312811 0.040 Uiso 1 1 calc R U . . .
C58A C 0.18611(12) 0.00818(10) 0.47139(11) 0.0399(4) Uani 1 1 d . . . . .
C19A C 0.08642(10) 0.39694(10) 0.59019(10) 0.0344(4) Uani 1 1 d . . . . .
H19A H 0.079287 0.451444 0.577323 0.041 Uiso 1 1 calc R U . . .
C62A C 0.25120(13) -0.00326(12) 0.33798(12) 0.0453(4) Uani 1 1 d . . . . .
H62A H 0.298365 0.000866 0.294029 0.054 Uiso 1 1 calc R U . . .
C20A C 0.08830(10) 0.37339(9) 0.45936(10) 0.0329(4) Uani 1 1 d . . . . .
C69A C -0.00799(14) -0.02703(12) 0.74585(13) 0.0511(5) Uani 1 1 d . . . . .
H69A H -0.002379 -0.035589 0.695654 0.061 Uiso 1 1 calc R U . . .
C21A C 0.09308(10) 0.45243(9) 0.41298(10) 0.0312(3) Uani 1 1 d . . . . .
C40A C 0.16372(11) 0.84097(10) 0.14847(10) 0.0346(4) Uani 1 1 d . . . . .
H40A H 0.169696 0.881343 0.099926 0.041 Uiso 1 1 calc R U . . .
C22 C 0.18847(10) 0.75847(9) 0.42132(10) 0.0303(3) Uani 1 1 d . . . . .
H22B H 0.200065 0.802438 0.374736 0.036 Uiso 1 1 calc R U . . .
C42A C 0.19715(10) 0.71611(10) 0.21823(10) 0.0300(3) Uani 1 1 d . . . . .
H42A H 0.225776 0.670862 0.216726 0.036 Uiso 1 1 calc R U . . .
C24 C 0.09088(10) 0.35162(9) 0.53780(11) 0.0350(4) Uani 1 1 d . . . . .
C44A C 0.02090(12) 0.25554(10) 0.45027(12) 0.0414(4) Uani 1 1 d . . . . .
H44A H -0.022689 0.257829 0.495415 0.050 Uiso 1 1 calc R U . . .
C25 C 0.10086(10) 0.27297(9) 0.58279(10) 0.0393(3) Uani 0.534(12) 1 d . . P C 1
C46A C 0.08340(15) 0.19255(12) 0.35001(14) 0.0525(5) Uani 1 1 d . . . . .
H46A H 0.083415 0.151085 0.327022 0.063 Uiso 1 1 calc R U . . .
C26A C 0.00612(11) 0.26331(10) 0.84110(10) 0.0353(4) Uani 1 1 d . . . . .
H26A H -0.029153 0.268622 0.810790 0.042 Uiso 1 1 calc R U . . .
C48A C 0.14705(11) 0.30903(11) 0.35184(11) 0.0392(4) Uani 1 1 d . . . . .
H48A H 0.190039 0.348253 0.328917 0.047 Uiso 1 1 calc R U . . .
C31A C 0.18063(11) 0.71933(10) 0.66141(10) 0.0334(4) Uani 1 1 d . . . . .
C53A C 0.35072(13) 0.00614(12) 0.72832(11) 0.0463(5) Uani 1 1 d . . . . .
H53A H 0.310022 0.023616 0.766180 0.056 Uiso 1 1 calc R U . . .
C32A C 0.25454(13) 0.73611(15) 0.66337(16) 0.0600(6) Uani 1 1 d . . . . .
H32A H 0.297342 0.707590 0.642284 0.072 Uiso 1 1 calc R U . . .
C55A C 0.47662(14) -0.04683(12) 0.69376(13) 0.0518(5) Uani 1 1 d . . . . .
H55A H 0.521879 -0.066083 0.707505 0.062 Uiso 1 1 calc R U . . .
C33A C 0.26785(15) 0.79420(15) 0.69574(17) 0.0660(7) Uani 1 1 d . . . . .
H33A H 0.319788 0.805411 0.695622 0.079 Uiso 1 1 calc R U . . .
C57A C 0.40545(13) -0.01480(12) 0.59970(12) 0.0459(5) Uani 1 1 d . . . . .
H57A H 0.402740 -0.012022 0.548116 0.055 Uiso 1 1 calc R U . . .
C34A C 0.20788(13) 0.83508(11) 0.72745(11) 0.0442(5) Uani 1 1 d . . . . .
H34A H 0.217297 0.874661 0.749605 0.053 Uiso 1 1 calc R U . . .
C59A C 0.11428(13) -0.01194(11) 0.46476(13) 0.0458(5) Uani 1 1 d . . . . .
H59A H 0.066666 -0.013823 0.507536 0.055 Uiso 1 1 calc R U . . .
C35A C 0.13352(16) 0.81833(16) 0.72697(18) 0.0704(7) Uani 1 1 d . . . . .
H35A H 0.090791 0.846331 0.749242 0.084 Uiso 1 1 calc R U . . .
C61A C 0.17907(14) -0.02406(12) 0.33309(13) 0.0491(5) Uani 1 1 d . . . . .
H61A H 0.176575 -0.034699 0.285986 0.059 Uiso 1 1 calc R U . . .
C02E C 0.34301(12) 0.00990(10) 0.65350(11) 0.0406(4) Uani 1 1 d . . . . .
C63A C 0.25471(13) 0.01158(11) 0.40697(11) 0.0434(4) Uani 1 1 d . . . . .
H63A H 0.304725 0.024307 0.410485 0.052 Uiso 1 1 calc R U . . .
C02O C 0.05099(12) 0.01887(10) 0.75158(11) 0.0408(4) Uani 1 1 d . . . . .
C68A C -0.07451(15) -0.06058(12) 0.81084(13) 0.0548(5) Uani 1 1 d . . . . .
H68A H -0.112756 -0.092580 0.804709 0.066 Uiso 1 1 calc R U . . .
C02Y C -0.08607(13) -0.04839(11) 0.88394(12) 0.0479(5) Uani 1 1 d . . . . .
H02Y H -0.132869 -0.069876 0.927805 0.057 Uiso 1 1 calc R U . . .
C4A C 0.09370(11) 0.35242(10) 0.66355(11) 0.0376(4) Uani 1 1 d . . . . .
C1B C 0.10343(18) 0.2492(2) 0.93410(19) 0.0990(13) Uani 1 1 d . . . . .
H1B H 0.136022 0.245925 0.966894 0.119 Uiso 1 1 calc R U . . .
C7A C 0.10189(14) 0.48123(12) 0.79489(12) 0.0503(5) Uani 1 1 d . . . . .
H7A H 0.085721 0.451352 0.849913 0.060 Uiso 1 1 calc R U . . .
C25A C 0.07508(12) 0.31216(11) 0.81080(11) 0.0425(4) Uani 1 1 d . . . . .
C36A C 0.11991(15) 0.76056(15) 0.69411(18) 0.0662(7) Uani 1 1 d . . . . .
H36A H 0.067896 0.749521 0.694329 0.079 Uiso 1 1 calc R U . . .
C16A C 0.11645(9) 0.58425(9) 0.37025(9) 0.0281(3) Uani 1 1 d . . . . .
C37A C 0.14715(10) 0.72269(9) 0.29205(9) 0.0275(3) Uani 1 1 d . . . . .
C17A C 0.09017(10) 0.56059(10) 0.31390(10) 0.0318(3) Uani 1 1 d . . . . .
H17A H 0.083045 0.594422 0.266633 0.038 Uiso 1 1 calc R U . . .
C38A C 0.10476(10) 0.78931(9) 0.29204(10) 0.0295(3) Uani 1 1 d . . . . .
H38A H 0.069774 0.794526 0.341259 0.035 Uiso 1 1 calc R U . . .
C23 C 0.12332(16) 0.30507(17) 0.85911(17) 0.0849(10) Uani 1 1 d . . . . .
H23 H 0.170341 0.338824 0.840474 0.102 Uiso 1 1 calc R U . . .
C39 C -0.01229(12) 0.20676(11) 0.91497(11) 0.0412(4) Uani 1 1 d . . . . .
H39 H -0.059398 0.173027 0.934114 0.049 Uiso 1 1 calc R U . . .
C28B C 0.03642(15) 0.19889(14) 0.96061(15) 0.0673(7) Uani 1 1 d . . . . .
H28B H 0.024124 0.158848 1.010424 0.081 Uiso 1 1 calc R U . . .
C39A C 0.11321(10) 0.84797(9) 0.22090(10) 0.0322(4) Uani 1 1 d . . . . .
H39A H 0.084283 0.893088 0.221819 0.039 Uiso 1 1 calc R U . . .
C65A C 0.03961(12) 0.02856(11) 0.82716(11) 0.0408(4) Uani 1 1 d . . . . .
H65A H 0.079332 0.058265 0.833831 0.049 Uiso 1 1 calc R U . . .
B1A B 0.12578(15) 0.05954(12) 0.67384(13) 0.0423(5) Uani 1 1 d . . . . .
B2A B 0.18948(14) 0.02577(12) 0.54916(13) 0.0403(5) Uani 1 1 d . . . . .
B3A B 0.26509(14) 0.03148(12) 0.63451(12) 0.0399(5) Uani 1 1 d . . . . .
C3A C 0.10248(10) 0.27376(9) 0.65611(10) 0.0393(3) Uani 0.466(12) 1 d . . P C 2
N25 N 0.10086(10) 0.27297(9) 0.58279(10) 0.0393(3) Uani 0.466(12) 1 d . . P C 2
C3 C 0.60574(9) 0.28092(8) 0.79415(9) 0.0302(4) Uani 0.359(17) 1 d . . P B 2
N2 N 0.61552(9) 0.35777(9) 0.79256(9) 0.0300(13) Uani 0.359(17) 1 d . . P B 2

loop_
_atom_site_aniso_label
_atom_site_aniso_U_11
_atom_site_aniso_U_22
_atom_site_aniso_U_33
_atom_site_aniso_U_23
_atom_site_aniso_U_13
_atom_site_aniso_U_12
B1 0.0372(10) 0.0332(10) 0.0321(10) -0.0094(8) -0.0105(8) 0.0050(8)
B2 0.0388(11) 0.0418(11) 0.0280(9) -0.0089(8) -0.0057(8) -0.0005(9)
B3 0.0392(11) 0.0405(11) 0.0230(9) -0.0019(8) -0.0065(8) 0.0020(9)
C1 0.0295(8) 0.0284(8) 0.0318(8) -0.0086(7) -0.0117(7) 0.0047(6)
C01B 0.0317(8) 0.0282(8) 0.0343(9) -0.0091(7) -0.0098(7) 0.0039(7)
N3 0.0317(8) 0.0293(8) 0.0300(8) -0.0086(6) -0.0105(6) 0.0014(6)
C4 0.0324(8) 0.0291(8) 0.0281(8) -0.0066(6) -0.0108(7) 0.0017(6)
C5 0.0361(9) 0.0251(8) 0.0327(8) -0.0054(7) -0.0128(7) -0.0005(7)
C6 0.0383(9) 0.0243(8) 0.0351(9) -0.0048(7) -0.0152(7) 0.0004(7)
C6A 0.0356(9) 0.0283(8) 0.0317(8) -0.0085(7) -0.0100(7) 0.0001(7)
C8 0.0504(11) 0.0274(8) 0.0410(10) -0.0121(7) -0.0215(8) 0.0025(7)
C9 0.0380(9) 0.0294(8) 0.0354(9) -0.0102(7) -0.0151(7) 0.0007(7)
C10 0.0350(9) 0.0295(8) 0.0337(9) -0.0092(7) -0.0135(7) 0.0024(7)
C11 0.0314(8) 0.0297(8) 0.0324(8) -0.0092(7) -0.0112(7) 0.0028(7)
C12 0.0430(10) 0.0343(9) 0.0406(10) -0.0123(8) -0.0221(8) 0.0075(7)
C14 0.0316(8) 0.0271(8) 0.0293(8) -0.0064(6) -0.0078(7) 0.0044(6)
C15 0.0291(8) 0.0266(8) 0.0314(8) -0.0058(7) -0.0052(7) 0.0031(6)
C16 0.0281(8) 0.0253(8) 0.0356(9) -0.0055(7) -0.0084(7) 0.0021(6)
C17 0.0372(9) 0.0255(8) 0.0473(10) -0.0033(7) -0.0170(8) -0.0018(7)
C18 0.0407(10) 0.0270(8) 0.0515(11) -0.0101(8) -0.0235(8) 0.0010(7)
C19 0.0310(8) 0.0258(8) 0.0417(9) -0.0127(7) -0.0156(7) 0.0053(6)
C20 0.0304(8) 0.0277(8) 0.0401(9) -0.0129(7) -0.0150(7) 0.0064(6)
C21 0.0333(8) 0.0249(8) 0.0308(8) -0.0073(6) -0.0130(7) 0.0032(6)
C024 0.0489(10) 0.0246(8) 0.0416(10) -0.0082(7) -0.0210(8) 0.0021(7)
C51 0.0408(9) 0.0238(8) 0.0315(8) -0.0076(7) -0.0135(7) 0.0003(7)
C52 0.0428(10) 0.0330(9) 0.0430(10) -0.0048(8) -0.0204(8) -0.0023(8)
C53 0.0476(11) 0.0323(9) 0.0443(10) -0.0002(8) -0.0159(9) -0.0107(8)
C54 0.0537(11) 0.0278(9) 0.0329(9) -0.0019(7) -0.0170(8) -0.0009(8)
C55 0.0447(10) 0.0296(8) 0.0294(8) -0.0081(7) -0.0150(7) 0.0031(7)
C56 0.0389(9) 0.0274(8) 0.0282(8) -0.0082(7) -0.0107(7) -0.0002(7)
C58 0.0438(11) 0.0495(11) 0.0356(10) -0.0154(8) -0.0067(8) -0.0030(9)
C59 0.0600(14) 0.0656(15) 0.0567(13) -0.0258(11) -0.0217(11) -0.0003(11)
C60 0.0811(19) 0.084(2) 0.0811(18) -0.0431(16) -0.0364(15) -0.0025(15)
C61 0.095(2) 0.0681(18) 0.092(2) -0.0474(16) -0.0290(17) -0.0022(16)
C62 0.0820(18) 0.0557(15) 0.0861(19) -0.0369(14) -0.0280(15) 0.0092(13)
C63 0.0623(14) 0.0516(13) 0.0612(14) -0.0251(11) -0.0200(11) 0.0047(11)
C64 0.0391(10) 0.0286(8) 0.0392(9) -0.0107(7) -0.0086(8) 0.0033(7)
C64A 0.0465(10) 0.0302(9) 0.0378(9) -0.0078(7) -0.0188(8) 0.0083(7)
C65 0.0481(11) 0.0330(9) 0.0409(10) -0.0139(8) -0.0061(8) 0.0039(8)
C66 0.0519(12) 0.0405(11) 0.0510(12) -0.0149(9) 0.0059(10) -0.0013(9)
C67 0.0379(11) 0.0618(15) 0.0757(16) -0.0190(13) 0.0021(11) -0.0084(10)
C68 0.0405(12) 0.099(2) 0.0704(16) -0.0104(15) -0.0200(12) -0.0012(13)
C69 0.0390(11) 0.0692(15) 0.0482(12) -0.0044(11) -0.0125(9) -0.0017(10)
C70 0.0407(10) 0.0420(10) 0.0246(8) -0.0013(7) -0.0074(7) 0.0035(8)
C71 0.0426(10) 0.0449(11) 0.0319(9) -0.0004(8) -0.0117(8) 0.0032(8)
C72 0.0431(11) 0.0524(12) 0.0378(10) 0.0013(9) -0.0146(8) 0.0075(9)
C73 0.0500(12) 0.0540(12) 0.0309(9) -0.0033(8) -0.0103(8) 0.0190(9)
C74 0.0530(12) 0.0488(11) 0.0297(9) -0.0089(8) -0.0092(8) 0.0115(9)
C75 0.0422(10) 0.0480(11) 0.0268(8) -0.0058(8) -0.0093(7) 0.0077(8)
C101 0.0395(9) 0.0264(8) 0.0367(9) -0.0083(7) -0.0184(7) 0.0037(7)
C102 0.0454(10) 0.0333(9) 0.0368(9) -0.0089(7) -0.0153(8) -0.0006(8)
C103 0.0444(11) 0.0364(10) 0.0478(11) -0.0099(8) -0.0165(9) -0.0061(8)
C104 0.0548(12) 0.0374(10) 0.0472(11) -0.0116(8) -0.0271(9) -0.0024(9)
C105 0.0554(12) 0.0383(10) 0.0350(9) -0.0094(8) -0.0198(9) 0.0008(8)
C106 0.0407(10) 0.0307(9) 0.0376(9) -0.0075(7) -0.0149(8) 0.0009(7)
C151 0.0348(9) 0.0290(8) 0.0349(9) -0.0039(7) -0.0093(7) 0.0004(7)
C154 0.0728(16) 0.0429(12) 0.0477(12) 0.0102(10) -0.0079(11) 0.0130(11)
C201 0.0401(9) 0.0269(8) 0.0402(9) -0.0124(7) -0.0175(8) 0.0040(7)
C202 0.0349(9) 0.0308(9) 0.0425(10) -0.0113(7) -0.0142(8) 0.0025(7)
C203 0.0485(11) 0.0403(10) 0.0443(10) -0.0118(8) -0.0232(9) 0.0006(8)
C204 0.0651(13) 0.0432(11) 0.0522(12) -0.0240(9) -0.0293(10) 0.0062(10)
C205 0.0844(18) 0.0649(15) 0.0907(18) -0.0564(14) -0.0543(15) 0.0400(13)
C206 0.0745(15) 0.0575(13) 0.0852(16) -0.0472(13) -0.0571(14) 0.0380(12)
C2 0.0317(8) 0.0293(8) 0.0300(8) -0.0086(6) -0.0105(6) 0.0014(6)
N22 0.0415(8) 0.0234(7) 0.0351(7) -0.0073(6) -0.0178(6) 0.0003(6)
N23 0.0322(7) 0.0251(7) 0.0314(7) -0.0058(5) -0.0099(6) 0.0018(5)
N24 0.0329(7) 0.0218(6) 0.0331(7) -0.0066(5) -0.0113(6) 0.0015(5)
N50 0.0321(7) 0.0283(7) 0.0333(7) -0.0088(6) -0.0100(6) 0.0021(6)
O1 0.0395(7) 0.0349(6) 0.0353(6) -0.0079(5) -0.0123(5) 0.0065(5)
O2 0.0428(7) 0.0433(7) 0.0413(7) -0.0099(6) -0.0165(6) 0.0037(6)
O3 0.0415(7) 0.0385(7) 0.0370(7) -0.0154(5) -0.0133(5) 0.0064(5)
C1AA 0.0845(18) 0.0467(13) 0.0428(12) -0.0032(10) -0.0027(11) 0.0210(12)
C2AA 0.113(2) 0.0640(16) 0.0399(13) 0.0029(11) 0.0002(13) 0.0288(16)
C3AA 0.0561(13) 0.0359(10) 0.0556(13) -0.0040(9) -0.0153(10) 0.0097(9)
C4AA 0.0456(11) 0.0336(9) 0.0423(10) -0.0051(8) -0.0121(8) 0.0043(8)
O3A 0.0540(8) 0.0364(7) 0.0409(7) -0.0138(6) -0.0104(6) 0.0101(6)
O2A 0.0510(8) 0.0428(7) 0.0361(7) -0.0112(6) -0.0084(6) 0.0035(6)
O1A 0.0550(8) 0.0303(6) 0.0375(7) -0.0102(5) -0.0101(6) 0.0068(6)
N98 0.0591(10) 0.0297(8) 0.0348(8) -0.0060(6) -0.0055(7) 0.0087(7)
N3A 0.0417(6) 0.0238(5) 0.0377(6) -0.0007(5) -0.0005(5) 0.0036(5)
N24A 0.0354(7) 0.0210(6) 0.0284(7) -0.0047(5) -0.0068(6) 0.0015(5)
N22A 0.0517(9) 0.0276(7) 0.0283(7) -0.0002(6) -0.0129(7) -0.0031(6)
N23A 0.0341(7) 0.0247(7) 0.0238(6) -0.0035(5) -0.0077(5) 0.0014(5)
C8A 0.0641(13) 0.0443(11) 0.0316(9) -0.0018(8) -0.0194(9) -0.0132(10)
C45A 0.0562(13) 0.0297(9) 0.0611(13) -0.0085(9) -0.0178(10) -0.0079(9)
C66A 0.0505(11) 0.0352(10) 0.0328(9) 0.0020(7) -0.0124(8) 0.0114(8)
C9A 0.0438(10) 0.0323(9) 0.0317(9) -0.0044(7) -0.0150(8) -0.0032(7)
C56A 0.0572(13) 0.0401(11) 0.0567(12) -0.0202(9) -0.0204(10) 0.0059(9)
C10A 0.0353(9) 0.0292(8) 0.0294(8) -0.0057(7) -0.0110(7) -0.0006(7)
C41A 0.0366(9) 0.0367(9) 0.0259(8) -0.0066(7) -0.0082(7) -0.0016(7)
C11A 0.0322(8) 0.0268(8) 0.0272(8) -0.0054(6) -0.0081(6) 0.0012(6)
C49A 0.0481(11) 0.0307(9) 0.0371(10) -0.0026(7) -0.0023(8) 0.0070(8)
C12A 0.0360(9) 0.0251(8) 0.0310(8) -0.0059(7) -0.0087(7) -0.0019(7)
C60A 0.0525(12) 0.0436(11) 0.0655(14) -0.0264(10) -0.0193(11) 0.0038(9)
C14A 0.0303(8) 0.0223(7) 0.0258(8) -0.0036(6) -0.0051(6) 0.0016(6)
C5A 0.0391(10) 0.0313(9) 0.0350(9) 0.0033(7) -0.0099(8) -0.0013(7)
C15A 0.0283(8) 0.0221(7) 0.0260(8) -0.0035(6) -0.0052(6) 0.0024(6)
C43A 0.0354(9) 0.0220(8) 0.0405(9) -0.0073(7) -0.0078(7) 0.0024(7)
C99 0.0616(13) 0.0268(9) 0.0388(10) -0.0052(8) -0.0048(9) 0.0078(8)
C47A 0.0534(12) 0.0420(11) 0.0518(12) -0.0225(9) -0.0104(10) 0.0071(9)
C01Y 0.0455(10) 0.0318(9) 0.0326(9) 0.0049(7) -0.0139(8) -0.0048(8)
C54A 0.0543(13) 0.0650(14) 0.0383(11) -0.0065(10) -0.0126(10) -0.0207(11)
C18A 0.0340(9) 0.0273(8) 0.0393(9) -0.0130(7) -0.0092(7) 0.0022(7)
C58A 0.0502(11) 0.0260(8) 0.0391(10) -0.0087(7) -0.0091(8) 0.0037(8)
C19A 0.0375(9) 0.0209(8) 0.0336(9) -0.0006(6) -0.0027(7) -0.0001(7)
C62A 0.0540(12) 0.0410(10) 0.0398(10) -0.0147(8) -0.0112(9) 0.0040(9)
C20A 0.0306(8) 0.0207(8) 0.0392(9) -0.0069(7) -0.0016(7) 0.0008(6)
C69A 0.0691(14) 0.0343(10) 0.0470(11) -0.0144(9) -0.0125(10) 0.0009(9)
C21A 0.0295(8) 0.0234(8) 0.0345(9) -0.0078(7) -0.0026(7) 0.0015(6)
C40A 0.0394(9) 0.0313(9) 0.0297(8) 0.0005(7) -0.0147(7) -0.0037(7)
C22 0.0346(9) 0.0234(8) 0.0280(8) -0.0027(6) -0.0078(7) -0.0006(6)
C42A 0.0327(8) 0.0267(8) 0.0291(8) -0.0072(6) -0.0090(7) 0.0017(6)
C24 0.0344(9) 0.0194(7) 0.0381(9) -0.0012(7) 0.0000(7) 0.0006(6)
C44A 0.0398(10) 0.0287(9) 0.0487(11) -0.0079(8) -0.0073(8) -0.0024(7)
C25 0.0417(6) 0.0238(5) 0.0377(6) -0.0007(5) -0.0005(5) 0.0036(5)
C46A 0.0726(15) 0.0322(10) 0.0604(13) -0.0220(9) -0.0244(11) 0.0030(9)
C26A 0.0457(10) 0.0274(8) 0.0296(8) -0.0047(7) -0.0113(7) 0.0013(7)
C48A 0.0378(10) 0.0328(9) 0.0445(10) -0.0144(8) -0.0073(8) 0.0008(7)
C31A 0.0432(10) 0.0292(8) 0.0253(8) -0.0029(6) -0.0121(7) -0.0016(7)
C53A 0.0488(11) 0.0475(11) 0.0342(10) -0.0107(8) -0.0022(8) -0.0147(9)
C32A 0.0398(11) 0.0659(15) 0.0885(17) -0.0465(14) -0.0188(11) 0.0039(10)
C55A 0.0571(13) 0.0396(11) 0.0563(13) -0.0082(9) -0.0199(10) -0.0072(9)
C33A 0.0505(13) 0.0686(16) 0.0970(19) -0.0453(15) -0.0296(13) -0.0019(11)
C57A 0.0594(13) 0.0389(10) 0.0418(10) -0.0177(8) -0.0144(9) 0.0020(9)
C34A 0.0649(13) 0.0311(9) 0.0394(10) -0.0078(8) -0.0225(9) -0.0045(9)
C59A 0.0496(11) 0.0344(10) 0.0502(11) -0.0152(9) -0.0095(9) 0.0019(8)
C35A 0.0672(16) 0.0689(16) 0.106(2) -0.0588(16) -0.0411(15) 0.0270(13)
C61A 0.0636(13) 0.0400(11) 0.0513(12) -0.0222(9) -0.0213(10) 0.0063(9)
C02E 0.0509(11) 0.0280(9) 0.0371(9) -0.0089(7) -0.0062(8) -0.0077(8)
C63A 0.0499(11) 0.0383(10) 0.0417(10) -0.0143(8) -0.0124(9) 0.0024(8)
C02O 0.0522(11) 0.0240(8) 0.0417(10) -0.0070(7) -0.0120(9) 0.0116(8)
C68A 0.0648(14) 0.0388(11) 0.0552(13) -0.0107(9) -0.0141(11) -0.0100(10)
C02Y 0.0539(12) 0.0345(10) 0.0418(11) 0.0030(8) -0.0102(9) 0.0066(9)
C4A 0.0385(9) 0.0231(8) 0.0380(9) 0.0002(7) -0.0025(8) 0.0009(7)
C1B 0.0728(18) 0.104(2) 0.090(2) 0.0525(18) -0.0551(17) -0.0306(17)
C7A 0.0668(14) 0.0459(11) 0.0311(10) 0.0051(8) -0.0200(9) -0.0145(10)
C25A 0.0430(10) 0.0331(9) 0.0407(10) 0.0059(8) -0.0137(8) 0.0001(8)
C36A 0.0532(13) 0.0712(16) 0.107(2) -0.0563(15) -0.0449(14) 0.0217(12)
C16A 0.0295(8) 0.0225(7) 0.0280(8) -0.0050(6) -0.0057(6) 0.0035(6)
C37A 0.0313(8) 0.0227(7) 0.0255(8) -0.0034(6) -0.0081(6) -0.0011(6)
C17A 0.0342(9) 0.0274(8) 0.0327(8) -0.0090(7) -0.0091(7) 0.0035(7)
C38A 0.0322(8) 0.0255(8) 0.0295(8) -0.0069(6) -0.0092(7) 0.0009(6)
C23 0.0592(15) 0.0802(19) 0.0870(19) 0.0427(15) -0.0433(14) -0.0267(13)
C39 0.0509(11) 0.0306(9) 0.0339(9) 0.0002(7) -0.0109(8) -0.0050(8)
C28B 0.0684(15) 0.0539(14) 0.0603(14) 0.0276(11) -0.0333(12) -0.0139(11)
C39A 0.0362(9) 0.0234(8) 0.0371(9) -0.0048(7) -0.0157(7) 0.0020(6)
C65A 0.0449(10) 0.0335(9) 0.0407(10) -0.0029(8) -0.0170(8) 0.0106(8)
B1A 0.0571(14) 0.0279(10) 0.0380(11) -0.0093(8) -0.0109(10) 0.0094(9)
B2A 0.0512(13) 0.0243(9) 0.0387(11) -0.0054(8) -0.0087(9) 0.0024(9)
B3A 0.0550(13) 0.0235(9) 0.0328(10) -0.0054(8) -0.0051(9) -0.0006(9)
C3A 0.0417(6) 0.0238(5) 0.0377(6) -0.0007(5) -0.0005(5) 0.0036(5)
N25 0.0417(6) 0.0238(5) 0.0377(6) -0.0007(5) -0.0005(5) 0.0036(5)
C3 0.0317(8) 0.0293(8) 0.0300(8) -0.0086(6) -0.0105(6) 0.0014(6)
N2 0.031(2) 0.029(2) 0.031(2) -0.0091(18) -0.0110(19) 0.0031(18)

loop_
_atom_type_symbol
_atom_type_description
_atom_type_scat_dispersion_real
_atom_type_scat_dispersion_imag
_atom_type_scat_source
C C 0.0181 0.0091 'International Tables Vol C Tables 4.2.6.8 and 6.1.1.4'
H H 0.0000 0.0000 'International Tables Vol C Tables 4.2.6.8 and 6.1.1.4'
B B 0.0090 0.0039 'International Tables Vol C Tables 4.2.6.8 and 6.1.1.4'
Cl Cl 0.3639 0.7018 'International Tables Vol C Tables 4.2.6.8 and 6.1.1.4'
N N 0.0311 0.0180 'International Tables Vol C Tables 4.2.6.8 and 6.1.1.4'
O O 0.0492 0.0322 'International Tables Vol C Tables 4.2.6.8 and 6.1.1.4'

loop_
_exptl_crystal_face_index_h
_exptl_crystal_face_index_k
_exptl_crystal_face_index_l
_exptl_crystal_face_perp_dist
-1 -12 -4 0.0741
-2 -1 -11 0.0397
1 12 4 0.0830
2 0 11 0.0462
-9 0 -10 0.0417
7 2 -6 0.0488
11 1 7 0.0684
-6 -2 7 0.0891
7 -3 -7 0.0420
-10 5 -5 0.0691
-3 10 7 0.0751
-4 -11 -2 0.0835
10 2 -1 0.0458
9 -1 -5 0.0339
-6 8 6 0.0817
5 -7 -7 0.0597

loop_
_geom_angle_atom_site_label_1
_geom_angle_atom_site_label_2
_geom_angle_atom_site_label_3
_geom_angle
_geom_angle_site_symmetry_1
_geom_angle_site_symmetry_3
_geom_angle_publ_flag
N50 B1 C64 109.92(14) . . ?
O1 B1 C64 112.13(15) . . ?
O1 B1 N50 105.00(14) . . ?
O3 B1 C64 111.36(15) . . ?
O3 B1 N50 105.28(14) . . ?
O3 B1 O1 112.69(15) . . ?
O2 B2 C58 119.65(18) . . ?
O3 B2 C58 119.50(18) . . ?
O3 B2 O2 120.86(18) . . ?
O1 B3 C70 120.38(18) . . ?
O1 B3 O2 121.04(18) . . ?
O2 B3 C70 118.54(17) . . ?
C20 C1 C21 129.91(15) . . ?
C20 C1 C2 125.09(15) . . ?
C20 C1 N2 125.09(15) . . ?
C21 C1 C2 105.01(14) . . ?
C21 C1 N2 105.01(14) . . ?
C2 C01B H01B 126.0 . . ?
C2 C01B N50 107.94(14) . . ?
N50 C01B H01B 126.0 . . ?
N2 C01B N50 107.94(14) . . ?
C6A N3 C4 141.35(15) . . ?
C6A N3 C2 108.66(14) . . ?
C2 N3 C4 109.78(13) . . ?
C5 C4 N3 122.49(15) . . ?
C5 C4 C3 122.49(15) . . ?
C21 C4 N3 105.13(14) . . ?
C21 C4 C5 132.26(15) . . ?
C21 C4 C3 105.13(14) . . ?
C4 C5 C51 117.65(14) . . ?
C6 C5 C4 122.21(15) . . ?
C6 C5 C51 120.01(15) . . ?
C5 C6 C024 128.04(15) . . ?
N22 C6 C5 125.82(15) . . ?
N22 C6 C024 105.80(14) . . ?
N3 C6A H6A 126.0 . . ?
N50 C6A N3 107.91(14) . . ?
N50 C6A H6A 126.0 . . ?
N50 C6A C3 107.91(14) . . ?
C9 C8 H8 125.9 . . ?
C024 C8 H8 125.9 . . ?
C024 C8 C9 108.16(15) . . ?
C10 C9 C8 129.06(16) . . ?
N22 C9 C8 106.46(14) . . ?
N22 C9 C10 124.40(15) . . ?
C9 C10 C11 124.79(15) . . ?
C9 C10 C101 117.19(15) . . ?
C11 C10 C101 117.92(14) . . ?
C10 C11 C12 122.70(15) . . ?
N23 C11 C10 126.52(15) . . ?
N23 C11 C12 110.73(14) . . ?
C11 C12 H12 126.5 . . ?
C64A C12 C11 106.99(15) . . ?
C64A C12 H12 126.5 . . ?
C15 C14 C64A 122.44(15) . . ?
N23 C14 C15 127.21(15) . . ?
N23 C14 C64A 110.35(14) . . ?
C14 C15 C151 117.53(15) . . ?
C16 C15 C14 125.29(15) . . ?
C16 C15 C151 117.07(15) . . ?
C15 C16 C17 129.71(15) . . ?
N24 C16 C15 123.83(15) . . ?
N24 C16 C17 106.14(15) . . ?
C16 C17 H17 125.8 . . ?
C18 C17 C16 108.42(15) . . ?
C18 C17 H17 125.8 . . ?
C17 C18 H18 125.7 . . ?
C17 C18 C19 108.57(16) . . ?
C19 C18 H18 125.7 . . ?
C20 C19 C18 128.66(16) . . ?
N24 C19 C18 105.70(15) . . ?
N24 C19 C20 125.62(15) . . ?
C1 C20 C19 122.51(15) . . ?
C1 C20 C201 118.80(15) . . ?
C19 C20 C201 118.66(15) . . ?
C1 C21 H21 124.2 . . ?
C4 C21 C1 111.64(14) . . ?
C4 C21 H21 124.2 . . ?
C6 C024 H024 125.8 . . ?
C8 C024 C6 108.49(15) . . ?
C8 C024 H024 125.8 . . ?
C52 C51 C5 121.87(16) . . ?
C56 C51 C5 119.60(15) . . ?
C56 C51 C52 118.42(15) . . ?
C51 C52 H52 119.8 . . ?
C53 C52 C51 120.31(17) . . ?
C53 C52 H52 119.8 . . ?
C52 C53 H53 119.7 . . ?
C54 C53 C52 120.55(17) . . ?
C54 C53 H53 119.7 . . ?
C53 C54 H54 120.1 . . ?
C55 C54 C53 119.79(16) . . ?
C55 C54 H54 120.1 . . ?
C54 C55 H55 120.0 . . ?
C54 C55 C56 119.92(17) . . ?
C56 C55 H55 120.0 . . ?
C51 C56 H56 119.5 . . ?
C55 C56 C51 121.00(16) . . ?
C55 C56 H56 119.5 . . ?
C59 C58 B2 123.0(2) . . ?
C59 C58 C63 117.7(2) . . ?
C63 C58 B2 119.32(19) . . ?
C58 C59 H59 119.5 . . ?
C58 C59 C60 121.0(3) . . ?
C60 C59 H59 119.5 . . ?
C59 C60 H60 120.2 . . ?
C61 C60 C59 119.6(3) . . ?
C61 C60 H60 120.2 . . ?
C60 C61 H61 119.7 . . ?
C62 C61 C60 120.7(2) . . ?
C62 C61 H61 119.7 . . ?
C61 C62 H62 120.3 . . ?
C61 C62 C63 119.4(3) . . ?
C63 C62 H62 120.3 . . ?
C58 C63 H63 119.2 . . ?
C62 C63 C58 121.6(2) . . ?
C62 C63 H63 119.2 . . ?
C65 C64 B1 118.74(17) . . ?
C69 C64 B1 124.98(17) . . ?
C69 C64 C65 116.19(18) . . ?
C12 C64A C14 106.82(15) . . ?
C12 C64A H64A 126.6 . . ?
C14 C64A H64A 126.6 . . ?
C64 C65 H65 118.8 . . ?
C66 C65 C64 122.4(2) . . ?
C66 C65 H65 118.8 . . ?
C65 C66 H66 120.1 . . ?
C67 C66 C65 119.8(2) . . ?
C67 C66 H66 120.1 . . ?
C66 C67 H67 120.2 . . ?
C66 C67 C68 119.7(2) . . ?
C68 C67 H67 120.2 . . ?
C67 C68 H68 119.8 . . ?
C67 C68 C69 120.4(2) . . ?
C69 C68 H68 119.8 . . ?
C64 C69 C68 121.6(2) . . ?
C64 C69 H69 119.2 . . ?
C68 C69 H69 119.2 . . ?
C71 C70 B3 121.49(18) . . ?
C75 C70 B3 120.75(17) . . ?
C75 C70 C71 117.77(18) . . ?
C70 C71 H71 119.6 . . ?
C72 C71 C70 120.9(2) . . ?
C72 C71 H71 119.6 . . ?
C71 C72 H72 119.8 . . ?
C73 C72 C71 120.3(2) . . ?
C73 C72 H72 119.8 . . ?
C72 C73 H73 119.9 . . ?
C72 C73 C74 120.27(19) . . ?
C74 C73 H73 119.9 . . ?
C73 C74 H74 120.5 . . ?
C75 C74 C73 119.0(2) . . ?
C75 C74 H74 120.5 . . ?
C70 C75 H75 119.1 . . ?
C74 C75 C70 121.77(19) . . ?
C74 C75 H75 119.1 . . ?
C102 C101 C10 120.26(16) . . ?
C102 C101 C106 118.15(16) . . ?
C106 C101 C10 121.50(16) . . ?
C101 C102 H102 119.5 . . ?
C103 C102 C101 121.06(17) . . ?
C103 C102 H102 119.5 . . ?
C102 C103 H103 120.0 . . ?
C104 C103 C102 119.95(18) . . ?
C104 C103 H103 120.0 . . ?
C103 C104 H104 120.1 . . ?
C103 C104 C105 119.84(17) . . ?
C105 C104 H104 120.1 . . ?
C104 C105 H105 119.8 . . ?
C104 C105 C106 120.39(18) . . ?
C106 C105 H105 119.8 . . ?
C101 C106 H106 119.7 . . ?
C105 C106 C101 120.51(17) . . ?
C105 C106 H106 119.7 . . ?
C1AA C151 C15 120.86(17) . . ?
C4AA C151 C15 120.94(16) . . ?
C4AA C151 C1AA 118.11(17) . . ?
C2AA C154 H154 120.3 . . ?
C3AA C154 H154 120.3 . . ?
C3AA C154 C2AA 119.5(2) . . ?
C202 C201 C20 120.52(15) . . ?
C206 C201 C20 121.28(16) . . ?
C206 C201 C202 118.18(16) . . ?
C201 C202 H202 119.5 . . ?
C201 C202 C203 120.96(17) . . ?
C203 C202 H202 119.5 . . ?
C202 C203 H203 119.9 . . ?
C204 C203 C202 120.21(18) . . ?
C204 C203 H203 119.9 . . ?
C203 C204 H204 120.4 . . ?
C205 C204 C203 119.27(18) . . ?
C205 C204 H204 120.4 . . ?
C204 C205 H205 119.6 . . ?
C204 C205 C206 120.8(2) . . ?
C206 C205 H205 119.6 . . ?
C201 C206 C205 120.55(19) . . ?
C201 C206 H206 119.7 . . ?
C205 C206 H206 119.7 . . ?
C01B C2 C1 144.72(15) . . ?
C01B C2 N3 106.75(14) . . ?
N3 C2 C1 108.42(13) . . ?
C6 N22 H22 124.5 . . ?
C9 N22 C6 110.90(14) . . ?
C9 N22 H22 124.5 . . ?
C11 N23 C14 104.97(13) . . ?
C16 N24 C19 110.98(14) . . ?
C16 N24 H24 124.5 . . ?
C19 N24 H24 124.5 . . ?
C01B N50 B1 127.68(14) . . ?
C6A N50 B1 123.58(14) . . ?
C6A N50 C01B 108.74(14) . . ?
B3 O1 B1 121.27(15) . . ?
B3 O2 B2 119.47(16) . . ?
B2 O3 B1 122.48(15) . . ?
C151 C1AA H1AA 119.9 . . ?
C151 C1AA C2AA 120.2(2) . . ?
C2AA C1AA H1AA 119.9 . . ?
C154 C2AA C1AA 120.5(2) . . ?
C154 C2AA H2AA 119.8 . . ?
C1AA C2AA H2AA 119.8 . . ?
C154 C3AA H3AA 120.0 . . ?
C154 C3AA C4AA 120.0(2) . . ?
C4AA C3AA H3AA 120.0 . . ?
C151 C4AA C3AA 121.71(19) . . ?
C151 C4AA H4AA 119.1 . . ?
C3AA C4AA H4AA 119.1 . . ?
B2A O3A B1A 121.51(18) . . ?
B2A O2A B3A 119.26(16) . . ?
B3A O1A B1A 121.13(16) . . ?
C49A N98 B1A 125.25(16) . . ?
C99 N98 C49A 108.70(16) . . ?
C99 N98 B1A 125.94(16) . . ?
C99 N3A C25 108.75(16) . . ?
C99 N3A C4A 141.30(18) . . ?
C25 N3A C4A 109.89(15) . . ?
C21A N24A H24A 124.9 . . ?
C16A N24A H24A 124.9 . . ?
C16A N24A C21A 110.11(14) . . ?
C9A N22A H22A 124.4 . . ?
C9A N22A C01Y 111.19(15) . . ?
C01Y N22A H22A 124.4 . . ?
C11A N23A C14A 105.16(13) . . ?
C9A C8A H8A 126.0 . . ?
C7A C8A H8A 126.0 . . ?
C7A C8A C9A 108.03(18) . . ?
C44A C45A H45A 119.8 . . ?
C44A C45A C46A 120.33(19) . . ?
C46A C45A H45A 119.8 . . ?
C02Y C66A H66A 120.4 . . ?
C65A C66A H66A 120.4 . . ?
C65A C66A C02Y 119.16(19) . . ?
N22A C9A C8A 106.42(15) . . ?
N22A C9A C10A 125.62(16) . . ?
C10A C9A C8A 127.95(17) . . ?
C55A C56A H56A 120.0 . . ?
C55A C56A C57A 120.0(2) . . ?
C57A C56A H56A 120.0 . . ?
C9A C10A C11A 125.43(16) . . ?
C9A C10A C31A 115.72(14) . . ?
C11A C10A C31A 118.78(14) . . ?
C40A C41A H41A 119.9 . . ?
C40A C41A C42A 120.28(16) . . ?
C42A C41A H41A 119.9 . . ?
N23A C11A C10A 126.89(15) . . ?
N23A C11A C12A 110.81(14) . . ?
C10A C11A C12A 122.13(15) . . ?
N98 C49A H49A 126.5 . . ?
C25 C49A N98 107.06(17) . . ?
C25 C49A H49A 126.5 . . ?
N25 C49A N98 107.06(17) . . ?
C11A C12A H12A 126.6 . . ?
C22 C12A C11A 106.75(14) . . ?
C22 C12A H12A 126.6 . . ?
C59A C60A H60A 120.0 . . ?
C61A C60A H60A 120.0 . . ?
C61A C60A C59A 119.9(2) . . ?
N23A C14A C15A 126.45(14) . . ?
N23A C14A C22 110.03(14) . . ?
C15A C14A C22 123.50(14) . . ?
C01Y C5A C4A 122.32(16) . . ?
C01Y C5A C25A 118.27(17) . . ?
C4A C5A C25A 119.40(17) . . ?
C14A C15A C37A 118.51(14) . . ?
C16A C15A C14A 125.96(14) . . ?
C16A C15A C37A 115.52(14) . . ?
C44A C43A C20A 120.93(16) . . ?
C48A C43A C20A 120.31(15) . . ?
C48A C43A C44A 118.74(17) . . ?
N98 C99 H99 126.3 . . ?
N3A C99 N98 107.43(18) . . ?
N3A C99 H99 126.3 . . ?
C3A C99 N98 107.43(18) . . ?
C46A C47A H47A 120.0 . . ?
C48A C47A H47A 120.0 . . ?
C48A C47A C46A 120.08(19) . . ?
N22A C01Y C5A 126.99(17) . . ?
N22A C01Y C7A 105.32(16) . . ?
C5A C01Y C7A 127.67(16) . . ?
C53A C54A H54A 119.6 . . ?
C55A C54A H54A 119.6 . . ?
C55A C54A C53A 120.9(2) . . ?
C21A C18A H18A 125.8 . . ?
C17A C18A H18A 125.8 . . ?
C17A C18A C21A 108.41(15) . . ?
C59A C58A C63A 117.87(18) . . ?
C59A C58A B2A 120.68(18) . . ?
C63A C58A B2A 121.45(18) . . ?
C24 C19A H19A 123.9 . . ?
C4A C19A H19A 123.9 . . ?
C4A C19A C24 112.12(15) . . ?
C61A C62A H62A 120.0 . . ?
C61A C62A C63A 120.0(2) . . ?
C63A C62A H62A 120.0 . . ?
C21A C20A C43A 117.16(16) . . ?
C24 C20A C43A 119.83(15) . . ?
C24 C20A C21A 122.91(16) . . ?
C02O C69A H69A 118.9 . . ?
C68A C69A H69A 118.9 . . ?
C68A C69A C02O 122.2(2) . . ?
N24A C21A C18A 106.71(14) . . ?
N24A C21A C20A 126.21(16) . . ?
C20A C21A C18A 127.07(16) . . ?
C41A C40A H40A 120.2 . . ?
C41A C40A C39A 119.68(15) . . ?
C39A C40A H40A 120.2 . . ?
C12A C22 C14A 107.17(14) . . ?
C12A C22 H22B 126.4 . . ?
C14A C22 H22B 126.4 . . ?
C41A C42A H42A 119.6 . . ?
C41A C42A C37A 120.78(15) . . ?
C37A C42A H42A 119.6 . . ?
C19A C24 C25 104.52(15) . . ?
C19A C24 N25 104.52(15) . . ?
C20A C24 C19A 130.29(15) . . ?
C20A C24 C25 125.17(16) . . ?
C20A C24 N25 125.17(16) . . ?
C45A C44A C43A 120.50(18) . . ?
C45A C44A H44A 119.7 . . ?
C43A C44A H44A 119.7 . . ?
N3A C25 C24 109.10(15) . . ?
C49A C25 N3A 108.04(15) . . ?
C49A C25 C24 142.85(18) . . ?
C45A C46A C47A 119.84(18) . . ?
C45A C46A H46A 120.1 . . ?
C47A C46A H46A 120.1 . . ?
C25A C26A H26A 119.5 . . ?
C25A C26A C39 120.97(18) . . ?
C39 C26A H26A 119.5 . . ?
C43A C48A H48A 119.8 . . ?
C47A C48A C43A 120.45(18) . . ?
C47A C48A H48A 119.8 . . ?
C32A C31A C10A 121.55(17) . . ?
C32A C31A C36A 117.79(18) . . ?
C36A C31A C10A 120.64(17) . . ?
C54A C53A H53A 119.5 . . ?
C54A C53A C02E 121.0(2) . . ?
C02E C53A H53A 119.5 . . ?
C31A C32A H32A 119.5 . . ?
C31A C32A C33A 121.0(2) . . ?
C33A C32A H32A 119.5 . . ?
C56A C55A H55A 120.2 . . ?
C54A C55A C56A 119.6(2) . . ?
C54A C55A H55A 120.2 . . ?
C32A C33A H33A 119.5 . . ?
C34A C33A C32A 121.0(2) . . ?
C34A C33A H33A 119.5 . . ?
C56A C57A H57A 119.2 . . ?
C56A C57A C02E 121.59(19) . . ?
C02E C57A H57A 119.2 . . ?
C33A C34A H34A 120.6 . . ?
C33A C34A C35A 118.75(19) . . ?
C35A C34A H34A 120.6 . . ?
C60A C59A C58A 121.3(2) . . ?
C60A C59A H59A 119.4 . . ?
C58A C59A H59A 119.4 . . ?
C34A C35A H35A 119.7 . . ?
C34A C35A C36A 120.5(2) . . ?
C36A C35A H35A 119.7 . . ?
C60A C61A C62A 119.79(19) . . ?
C60A C61A H61A 120.1 . . ?
C62A C61A H61A 120.1 . . ?
C53A C02E B3A 121.93(18) . . ?
C57A C02E C53A 116.9(2) . . ?
C57A C02E B3A 120.79(17) . . ?
C58A C63A H63A 119.4 . . ?
C62A C63A C58A 121.1(2) . . ?
C62A C63A H63A 119.4 . . ?
C69A C02O C65A 116.11(18) . . ?
C69A C02O B1A 120.65(18) . . ?
C65A C02O B1A 123.21(18) . . ?
C69A C68A H68A 119.5 . . ?
C02Y C68A C69A 121.0(2) . . ?
C02Y C68A H68A 119.5 . . ?
C66A C02Y H02Y 120.7 . . ?
C68A C02Y C66A 118.68(19) . . ?
C68A C02Y H02Y 120.7 . . ?
C5A C4A N3A 124.68(16) . . ?
C5A C4A C3A 124.68(16) . . ?
C19A C4A N3A 104.35(16) . . ?
C19A C4A C5A 130.97(16) . . ?
C19A C4A C3A 104.35(16) . . ?
C23 C1B H1B 120.1 . . ?
C28B C1B H1B 120.1 . . ?
C28B C1B C23 119.8(2) . . ?
C8A C7A C01Y 109.01(16) . . ?
C8A C7A H7A 125.5 . . ?
C01Y C7A H7A 125.5 . . ?
C26A C25A C5A 120.03(17) . . ?
C26A C25A C23 117.65(17) . . ?
C23 C25A C5A 122.15(18) . . ?
C31A C36A C35A 120.9(2) . . ?
C31A C36A H36A 119.5 . . ?
C35A C36A H36A 119.5 . . ?
N24A C16A C15A 124.40(15) . . ?
N24A C16A C17A 106.56(14) . . ?
C15A C16A C17A 129.04(15) . . ?
C42A C37A C15A 120.09(14) . . ?
C38A C37A C15A 121.71(14) . . ?
C38A C37A C42A 118.20(14) . . ?
C18A C17A C16A 108.16(15) . . ?
C18A C17A H17A 125.9 . . ?
C16A C17A H17A 125.9 . . ?
C37A C38A H38A 119.6 . . ?
C39A C38A C37A 120.74(15) . . ?
C39A C38A H38A 119.6 . . ?
C1B C23 C25A 120.9(2) . . ?
C1B C23 H23 119.5 . . ?
C25A C23 H23 119.5 . . ?
C26A C39 H39 119.6 . . ?
C28B C39 C26A 120.81(19) . . ?
C28B C39 H39 119.6 . . ?
C1B C28B H28B 120.2 . . ?
C39 C28B C1B 119.7(2) . . ?
C39 C28B H28B 120.2 . . ?
C40A C39A C38A 120.30(16) . . ?
C40A C39A H39A 119.8 . . ?
C38A C39A H39A 119.8 . . ?
C66A C65A C02O 122.8(2) . . ?
C66A C65A H65A 118.6 . . ?
C02O C65A H65A 118.6 . . ?
O3A B1A N98 103.86(15) . . ?
O3A B1A C02O 111.28(18) . . ?
O1A B1A O3A 113.73(16) . . ?
O1A B1A N98 105.80(16) . . ?
O1A B1A C02O 113.02(16) . . ?
C02O B1A N98 108.42(15) . . ?
O3A B2A O2A 120.88(19) . . ?
O3A B2A C58A 120.71(19) . . ?
O2A B2A C58A 118.41(18) . . ?
O2A B3A C02E 117.13(17) . . ?
O1A B3A O2A 121.0(2) . . ?
O1A B3A C02E 121.74(18) . . ?
C99 C3A C4A 141.30(18) . . ?
C99 C3A N25 108.75(16) . . ?
N25 C3A C4A 109.89(15) . . ?
C49A N25 C24 142.85(18) . . ?
C49A N25 C3A 108.04(15) . . ?
C3A N25 C24 109.10(15) . . ?
C6A C3 C4 141.35(15) . . ?
C6A C3 N2 108.66(14) . . ?
N2 C3 C4 109.78(13) . . ?
C01B N2 C1 144.72(15) . . ?
C01B N2 C3 106.75(14) . . ?
C3 N2 C1 108.42(13) . . ?

loop_
_geom_bond_atom_site_label_1
_geom_bond_atom_site_label_2
_geom_bond_distance
_geom_bond_site_symmetry_2
_geom_bond_publ_flag
B1 C64 1.612(3) . ?
B1 N50 1.605(2) . ?
B1 O1 1.468(2) . ?
B1 O3 1.460(2) . ?
B2 C58 1.566(3) . ?
B2 O2 1.390(3) . ?
B2 O3 1.345(3) . ?
B3 C70 1.569(3) . ?
B3 O1 1.350(2) . ?
B3 O2 1.389(3) . ?
C1 C20 1.398(2) . ?
C1 C21 1.413(2) . ?
C1 C2 1.454(2) . ?
C1 N2 1.454(2) . ?
C01B H01B 0.9500 . ?
C01B C2 1.364(2) . ?
C01B N50 1.367(2) . ?
C01B N2 1.364(2) . ?
N3 C4 1.444(2) . ?
N3 C6A 1.354(2) . ?
N3 C2 1.377(2) . ?
C4 C5 1.402(2) . ?
C4 C21 1.397(2) . ?
C4 C3 1.444(2) . ?
C5 C6 1.398(2) . ?
C5 C51 1.493(2) . ?
C6 C024 1.429(2) . ?
C6 N22 1.379(2) . ?
C6A H6A 0.9500 . ?
C6A N50 1.344(2) . ?
C6A C3 1.354(2) . ?
C8 H8 0.9500 . ?
C8 C9 1.426(2) . ?
C8 C024 1.364(2) . ?
C9 C10 1.403(2) . ?
C9 N22 1.368(2) . ?
C10 C11 1.418(2) . ?
C10 C101 1.496(2) . ?
C11 C12 1.448(2) . ?
C11 N23 1.376(2) . ?
C12 H12 0.9500 . ?
C12 C64A 1.341(3) . ?
C14 C15 1.410(2) . ?
C14 C64A 1.456(2) . ?
C14 N23 1.380(2) . ?
C15 C16 1.405(2) . ?
C15 C151 1.496(2) . ?
C16 C17 1.419(2) . ?
C16 N24 1.373(2) . ?
C17 H17 0.9500 . ?
C17 C18 1.365(3) . ?
C18 H18 0.9500 . ?
C18 C19 1.424(2) . ?
C19 C20 1.405(2) . ?
C19 N24 1.378(2) . ?
C20 C201 1.496(2) . ?
C21 H21 0.9500 . ?
C024 H024 0.9500 . ?
C51 C52 1.394(2) . ?
C51 C56 1.393(2) . ?
C52 H52 0.9500 . ?
C52 C53 1.392(3) . ?
C53 H53 0.9500 . ?
C53 C54 1.381(3) . ?
C54 H54 0.9500 . ?
C54 C55 1.379(3) . ?
C55 H55 0.9500 . ?
C55 C56 1.393(2) . ?
C56 H56 0.9500 . ?
C58 C59 1.389(3) . ?
C58 C63 1.403(3) . ?
C59 H59 0.9500 . ?
C59 C60 1.393(3) . ?
C60 H60 0.9500 . ?
C60 C61 1.384(4) . ?
C61 H61 0.9500 . ?
C61 C62 1.374(4) . ?
C62 H62 0.9500 . ?
C62 C63 1.382(3) . ?
C63 H63 0.9500 . ?
C64 C65 1.395(3) . ?
C64 C69 1.387(3) . ?
C64A H64A 0.9500 . ?
C65 H65 0.9500 . ?
C65 C66 1.385(3) . ?
C66 H66 0.9500 . ?
C66 C67 1.367(4) . ?
C67 H67 0.9500 . ?
C67 C68 1.368(4) . ?
C68 H68 0.9500 . ?
C68 C69 1.393(3) . ?
C69 H69 0.9500 . ?
C70 C71 1.402(3) . ?
C70 C75 1.400(3) . ?
C71 H71 0.9500 . ?
C71 C72 1.390(3) . ?
C72 H72 0.9500 . ?
C72 C73 1.379(3) . ?
C73 H73 0.9500 . ?
C73 C74 1.399(3) . ?
C74 H74 0.9500 . ?
C74 C75 1.390(3) . ?
C75 H75 0.9500 . ?
C101 C102 1.396(3) . ?
C101 C106 1.401(2) . ?
C102 H102 0.9500 . ?
C102 C103 1.390(3) . ?
C103 H103 0.9500 . ?
C103 C104 1.381(3) . ?
C104 H104 0.9500 . ?
C104 C105 1.385(3) . ?
C105 H105 0.9500 . ?
C105 C106 1.388(3) . ?
C106 H106 0.9500 . ?
C151 C1AA 1.389(3) . ?
C151 C4AA 1.379(3) . ?
C154 H154 0.9500 . ?
C154 C2AA 1.387(4) . ?
C154 C3AA 1.362(3) . ?
C201 C202 1.388(2) . ?
C201 C206 1.385(3) . ?
C202 H202 0.9500 . ?
C202 C203 1.389(3) . ?
C203 H203 0.9500 . ?
C203 C204 1.379(3) . ?
C204 H204 0.9500 . ?
C204 C205 1.370(3) . ?
C205 H205 0.9500 . ?
C205 C206 1.391(3) . ?
C206 H206 0.9500 . ?
N22 H22 0.8800 . ?
N24 H24 0.8800 . ?
C1AA H1AA 0.9500 . ?
C1AA C2AA 1.394(3) . ?
C2AA H2AA 0.9500 . ?
C3AA H3AA 0.9500 . ?
C3AA C4AA 1.390(3) . ?
C4AA H4AA 0.9500 . ?
O3A B1A 1.464(3) . ?
O3A B2A 1.343(3) . ?
O2A B2A 1.381(3) . ?
O2A B3A 1.389(3) . ?
O1A B1A 1.456(3) . ?
O1A B3A 1.349(3) . ?
N98 C49A 1.370(2) . ?
N98 C99 1.353(3) . ?
N98 B1A 1.639(3) . ?
N3A C99 1.350(2) . ?
N3A C25 1.358(2) . ?
N3A C4A 1.450(2) . ?
N24A H24A 0.8800 . ?
N24A C21A 1.381(2) . ?
N24A C16A 1.376(2) . ?
N22A H22A 0.8800 . ?
N22A C9A 1.371(2) . ?
N22A C01Y 1.379(2) . ?
N23A C11A 1.375(2) . ?
N23A C14A 1.384(2) . ?
C8A H8A 0.9500 . ?
C8A C9A 1.424(2) . ?
C8A C7A 1.363(3) . ?
C45A H45A 0.9500 . ?
C45A C44A 1.377(3) . ?
C45A C46A 1.381(3) . ?
C66A H66A 0.9500 . ?
C66A C02Y 1.412(3) . ?
C66A C65A 1.384(3) . ?
C9A C10A 1.395(2) . ?
C56A H56A 0.9500 . ?
C56A C55A 1.377(3) . ?
C56A C57A 1.383(3) . ?
C10A C11A 1.410(2) . ?
C10A C31A 1.500(2) . ?
C41A H41A 0.9500 . ?
C41A C40A 1.384(3) . ?
C41A C42A 1.388(2) . ?
C11A C12A 1.451(2) . ?
C49A H49A 0.9500 . ?
C49A C25 1.357(2) . ?
C49A N25 1.357(2) . ?
C12A H12A 0.9500 . ?
C12A C22 1.343(2) . ?
C60A H60A 0.9500 . ?
C60A C59A 1.386(3) . ?
C60A C61A 1.381(3) . ?
C14A C15A 1.408(2) . ?
C14A C22 1.456(2) . ?
C5A C01Y 1.394(3) . ?
C5A C4A 1.407(3) . ?
C5A C25A 1.492(2) . ?
C15A C16A 1.406(2) . ?
C15A C37A 1.490(2) . ?
C43A C20A 1.489(2) . ?
C43A C44A 1.398(2) . ?
C43A C48A 1.391(2) . ?
C99 H99 0.9500 . ?
C99 C3A 1.350(2) . ?
C47A H47A 0.9500 . ?
C47A C46A 1.386(3) . ?
C47A C48A 1.384(3) . ?
C01Y C7A 1.429(3) . ?
C54A H54A 0.9500 . ?
C54A C53A 1.375(3) . ?
C54A C55A 1.369(3) . ?
C18A H18A 0.9500 . ?
C18A C21A 1.415(2) . ?
C18A C17A 1.369(2) . ?
C58A C59A 1.387(3) . ?
C58A C63A 1.394(3) . ?
C58A B2A 1.564(3) . ?
C19A H19A 0.9500 . ?
C19A C24 1.405(3) . ?
C19A C4A 1.400(2) . ?
C62A H62A 0.9500 . ?
C62A C61A 1.381(3) . ?
C62A C63A 1.384(3) . ?
C20A C21A 1.414(2) . ?
C20A C24 1.396(3) . ?
C69A H69A 0.9500 . ?
C69A C02O 1.392(3) . ?
C69A C68A 1.383(3) . ?
C40A H40A 0.9500 . ?
C40A C39A 1.388(2) . ?
C22 H22B 0.9500 . ?
C42A H42A 0.9500 . ?
C42A C37A 1.402(2) . ?
C24 C25 1.453(2) . ?
C24 N25 1.453(2) . ?
C44A H44A 0.9500 . ?
C46A H46A 0.9500 . ?
C26A H26A 0.9500 . ?
C26A C25A 1.383(3) . ?
C26A C39 1.385(2) . ?
C48A H48A 0.9500 . ?
C31A C32A 1.370(3) . ?
C31A C36A 1.373(3) . ?
C53A H53A 0.9500 . ?
C53A C02E 1.405(3) . ?
C32A H32A 0.9500 . ?
C32A C33A 1.390(3) . ?
C55A H55A 0.9500 . ?
C33A H33A 0.9500 . ?
C33A C34A 1.354(3) . ?
C57A H57A 0.9500 . ?
C57A C02E 1.394(3) . ?
C34A H34A 0.9500 . ?
C34A C35A 1.367(3) . ?
C59A H59A 0.9500 . ?
C35A H35A 0.9500 . ?
C35A C36A 1.393(3) . ?
C61A H61A 0.9500 . ?
C02E B3A 1.553(3) . ?
C63A H63A 0.9500 . ?
C02O C65A 1.397(3) . ?
C02O B1A 1.607(3) . ?
C68A H68A 0.9500 . ?
C68A C02Y 1.370(3) . ?
C02Y H02Y 0.9500 . ?
C4A C3A 1.450(2) . ?
C1B H1B 0.9500 . ?
C1B C23 1.392(3) . ?
C1B C28B 1.376(3) . ?
C7A H7A 0.9500 . ?
C25A C23 1.398(3) . ?
C36A H36A 0.9500 . ?
C16A C17A 1.424(2) . ?
C37A C38A 1.398(2) . ?
C17A H17A 0.9500 . ?
C38A H38A 0.9500 . ?
C38A C39A 1.389(2) . ?
C23 H23 0.9500 . ?
C39 H39 0.9500 . ?
C39 C28B 1.365(3) . ?
C28B H28B 0.9500 . ?
C39A H39A 0.9500 . ?
C65A H65A 0.9500 . ?
C3A N25 1.358(2) . ?
C3 N2 1.377(2) . ?

loop_
_geom_torsion_atom_site_label_1
_geom_torsion_atom_site_label_2
_geom_torsion_atom_site_label_3
_geom_torsion_atom_site_label_4
_geom_torsion
_geom_torsion_site_symmetry_1
_geom_torsion_site_symmetry_2
_geom_torsion_site_symmetry_3
_geom_torsion_site_symmetry_4
_geom_torsion_publ_flag
B1 C64 C65 C66 175.82(17) . . . . ?
B1 C64 C69 C68 -175.5(2) . . . . ?
B2 C58 C59 C60 -179.2(2) . . . . ?
B2 C58 C63 C62 -179.3(2) . . . . ?
B3 C70 C71 C72 179.62(17) . . . . ?
B3 C70 C75 C74 -178.88(16) . . . . ?
C1 C20 C201 C202 58.1(2) . . . . ?
C1 C20 C201 C206 -120.3(2) . . . . ?
N3 C4 C5 C6 153.28(17) . . . . ?
N3 C4 C5 C51 -22.7(2) . . . . ?
N3 C4 C21 C1 -0.66(19) . . . . ?
N3 C6A N50 B1 -179.34(15) . . . . ?
N3 C6A N50 C01B 0.30(19) . . . . ?
C4 N3 C6A N50 -173.96(19) . . . . ?
C4 N3 C2 C1 -1.46(18) . . . . ?
C4 N3 C2 C01B 175.80(14) . . . . ?
C4 C5 C6 C024 -177.83(18) . . . . ?
C4 C5 C6 N22 -5.5(3) . . . . ?
C4 C5 C51 C52 119.57(19) . . . . ?
C4 C5 C51 C56 -56.6(2) . . . . ?
C4 C3 N2 C1 -1.46(18) . . . . ?
C4 C3 N2 C01B 175.80(14) . . . . ?
C5 C4 C21 C1 175.39(18) . . . . ?
C5 C4 C3 C6A -1.4(3) . . . . ?
C5 C4 C3 N2 -175.23(15) . . . . ?
C5 C6 C024 C8 169.86(19) . . . . ?
C5 C6 N22 C9 -169.15(17) . . . . ?
C5 C51 C52 C53 -176.96(17) . . . . ?
C5 C51 C56 C55 176.76(15) . . . . ?
C6 C5 C51 C52 -56.5(2) . . . . ?
C6 C5 C51 C56 127.38(18) . . . . ?
C6A N3 C4 C5 -1.4(3) . . . . ?
C6A N3 C4 C21 175.1(2) . . . . ?
C6A N3 C2 C1 -177.38(14) . . . . ?
C6A N3 C2 C01B -0.13(18) . . . . ?
C6A C3 N2 C1 -177.38(14) . . . . ?
C6A C3 N2 C01B -0.13(18) . . . . ?
C8 C9 C10 C11 -173.02(18) . . . . ?
C8 C9 C10 C101 10.6(3) . . . . ?
C8 C9 N22 C6 -3.7(2) . . . . ?
C9 C8 C024 C6 1.5(2) . . . . ?
C9 C10 C11 C12 -176.20(17) . . . . ?
C9 C10 C11 N23 6.4(3) . . . . ?
C9 C10 C101 C102 58.4(2) . . . . ?
C9 C10 C101 C106 -125.22(18) . . . . ?
C10 C9 N22 C6 173.34(17) . . . . ?
C10 C11 C12 C64A -174.61(17) . . . . ?
C10 C11 N23 C14 173.96(17) . . . . ?
C10 C101 C102 C103 173.28(17) . . . . ?
C10 C101 C106 C105 -174.41(17) . . . . ?
C11 C10 C101 C102 -118.32(19) . . . . ?
C11 C10 C101 C106 58.1(2) . . . . ?
C11 C12 C64A C14 -1.2(2) . . . . ?
C12 C11 N23 C14 -3.71(19) . . . . ?
C14 C15 C16 C17 -177.97(17) . . . . ?
C14 C15 C16 N24 -5.4(3) . . . . ?
C14 C15 C151 C1AA -55.3(3) . . . . ?
C14 C15 C151 C4AA 121.16(19) . . . . ?
C15 C14 C64A C12 179.98(16) . . . . ?
C15 C14 N23 C11 -178.18(16) . . . . ?
C15 C16 C17 C18 169.68(18) . . . . ?
C15 C16 N24 C19 -169.41(15) . . . . ?
C15 C151 C1AA C2AA 176.9(3) . . . . ?
C15 C151 C4AA C3AA -177.66(18) . . . . ?
C16 C15 C151 C1AA 128.4(2) . . . . ?
C16 C15 C151 C4AA -55.1(2) . . . . ?
C16 C17 C18 C19 1.8(2) . . . . ?
C17 C16 N24 C19 4.63(19) . . . . ?
C17 C18 C19 C20 -177.03(17) . . . . ?
C17 C18 C19 N24 1.0(2) . . . . ?
C18 C19 C20 C1 -169.52(17) . . . . ?
C18 C19 C20 C201 12.5(3) . . . . ?
C18 C19 N24 C16 -3.57(19) . . . . ?
C19 C20 C201 C202 -123.92(18) . . . . ?
C19 C20 C201 C206 57.7(3) . . . . ?
C20 C1 C21 C4 179.90(17) . . . . ?
C20 C1 C2 C01B 5.5(4) . . . . ?
C20 C1 C2 N3 -179.07(15) . . . . ?
C20 C1 N2 C01B 5.5(4) . . . . ?
C20 C1 N2 C3 -179.07(15) . . . . ?
C20 C19 N24 C16 174.55(16) . . . . ?
C20 C201 C202 C203 -177.58(17) . . . . ?
C20 C201 C206 C205 177.2(2) . . . . ?
C21 C1 C20 C19 15.5(3) . . . . ?
C21 C1 C20 C201 -166.60(16) . . . . ?
C21 C1 C2 C01B -174.4(2) . . . . ?
C21 C1 C2 N3 1.01(17) . . . . ?
C21 C1 N2 C01B -174.4(2) . . . . ?
C21 C1 N2 C3 1.01(17) . . . . ?
C21 C4 C5 C6 -22.2(3) . . . . ?
C21 C4 C5 C51 161.86(18) . . . . ?
C21 C4 C3 C6A 175.1(2) . . . . ?
C21 C4 C3 N2 1.31(18) . . . . ?
C024 C6 N22 C9 4.6(2) . . . . ?
C024 C8 C9 C10 -175.59(19) . . . . ?
C024 C8 C9 N22 1.3(2) . . . . ?
C51 C5 C6 C024 -2.0(3) . . . . ?
C51 C5 C6 N22 170.34(16) . . . . ?
C51 C52 C53 C54 0.9(3) . . . . ?
C52 C51 C56 C55 0.5(3) . . . . ?
C52 C53 C54 C55 -0.7(3) . . . . ?
C53 C54 C55 C56 0.4(3) . . . . ?
C54 C55 C56 C51 -0.3(3) . . . . ?
C56 C51 C52 C53 -0.8(3) . . . . ?
C58 B2 O2 B3 175.47(16) . . . . ?
C58 B2 O3 B1 178.17(16) . . . . ?
C58 C59 C60 C61 -1.6(4) . . . . ?
C59 C58 C63 C62 1.3(3) . . . . ?
C59 C60 C61 C62 1.4(5) . . . . ?
C60 C61 C62 C63 0.1(5) . . . . ?
C61 C62 C63 C58 -1.5(4) . . . . ?
C63 C58 C59 C60 0.3(3) . . . . ?
C64 B1 N50 C01B 107.13(19) . . . . ?
C64 B1 N50 C6A -73.3(2) . . . . ?
C64 B1 O1 B3 -144.20(16) . . . . ?
C64 B1 O3 B2 139.10(17) . . . . ?
C64 C65 C66 C67 -0.5(3) . . . . ?
C64A C14 C15 C16 164.67(17) . . . . ?
C64A C14 C15 C151 -11.3(2) . . . . ?
C64A C14 N23 C11 2.94(18) . . . . ?
C65 C64 C69 C68 0.9(3) . . . . ?
C65 C66 C67 C68 1.8(4) . . . . ?
C66 C67 C68 C69 -1.8(4) . . . . ?
C67 C68 C69 C64 0.4(4) . . . . ?
C69 C64 C65 C66 -0.9(3) . . . . ?
C70 B3 O1 B1 -165.17(15) . . . . ?
C70 B3 O2 B2 177.06(15) . . . . ?
C70 C71 C72 C73 -0.3(3) . . . . ?
C71 C70 C75 C74 1.5(3) . . . . ?
C71 C72 C73 C74 0.6(3) . . . . ?
C72 C73 C74 C75 0.1(3) . . . . ?
C73 C74 C75 C70 -1.2(3) . . . . ?
C75 C70 C71 C72 -0.7(3) . . . . ?
C101 C10 C11 C12 0.2(3) . . . . ?
C101 C10 C11 N23 -177.21(16) . . . . ?
C101 C102 C103 C104 1.4(3) . . . . ?
C102 C101 C106 C105 2.1(3) . . . . ?
C102 C103 C104 C105 1.6(3) . . . . ?
C103 C104 C105 C106 -2.8(3) . . . . ?
C104 C105 C106 C101 0.9(3) . . . . ?
C106 C101 C102 C103 -3.3(3) . . . . ?
C151 C15 C16 C17 -2.0(3) . . . . ?
C151 C15 C16 N24 170.56(15) . . . . ?
C151 C1AA C2AA C154 1.4(5) . . . . ?
C154 C3AA C4AA C151 0.2(3) . . . . ?
C201 C202 C203 C204 0.0(3) . . . . ?
C202 C201 C206 C205 -1.2(4) . . . . ?
C202 C203 C204 C205 -0.6(3) . . . . ?
C203 C204 C205 C206 0.3(4) . . . . ?
C204 C205 C206 C201 0.6(4) . . . . ?
C206 C201 C202 C203 0.8(3) . . . . ?
C2 C1 C20 C19 -164.42(16) . . . . ?
C2 C1 C20 C201 13.5(2) . . . . ?
C2 C1 C21 C4 -0.18(18) . . . . ?
C2 C01B N50 B1 179.24(15) . . . . ?
C2 C01B N50 C6A -0.38(19) . . . . ?
C2 N3 C4 C5 -175.23(15) . . . . ?
C2 N3 C4 C21 1.31(18) . . . . ?
C2 N3 C6A N50 -0.11(19) . . . . ?
N22 C6 C024 C8 -3.7(2) . . . . ?
N22 C9 C10 C11 10.6(3) . . . . ?
N22 C9 C10 C101 -165.78(16) . . . . ?
N23 C11 C12 C64A 3.2(2) . . . . ?
N23 C14 C15 C16 -14.1(3) . . . . ?
N23 C14 C15 C151 169.96(16) . . . . ?
N23 C14 C64A C12 -1.1(2) . . . . ?
N24 C16 C17 C18 -3.9(2) . . . . ?
N24 C19 C20 C1 12.8(3) . . . . ?
N24 C19 C20 C201 -165.13(16) . . . . ?
N50 B1 C64 C65 173.24(15) . . . . ?
N50 B1 C64 C69 -10.4(3) . . . . ?
N50 B1 O1 B3 96.47(17) . . . . ?
N50 B1 O3 B2 -101.81(18) . . . . ?
N50 C01B C2 C1 175.8(2) . . . . ?
N50 C01B C2 N3 0.31(18) . . . . ?
N50 C01B N2 C1 175.8(2) . . . . ?
N50 C01B N2 C3 0.31(18) . . . . ?
N50 C6A C3 C4 -173.96(19) . . . . ?
N50 C6A C3 N2 -0.11(19) . . . . ?
O1 B1 C64 C65 56.8(2) . . . . ?
O1 B1 C64 C69 -126.8(2) . . . . ?
O1 B1 N50 C01B -132.08(17) . . . . ?
O1 B1 N50 C6A 47.5(2) . . . . ?
O1 B1 O3 B2 12.1(2) . . . . ?
O1 B3 C70 C71 179.80(16) . . . . ?
O1 B3 C70 C75 0.2(3) . . . . ?
O1 B3 O2 B2 -0.9(3) . . . . ?
O2 B2 C58 C59 -13.6(3) . . . . ?
O2 B2 C58 C63 166.99(19) . . . . ?
O2 B2 O3 B1 -1.6(3) . . . . ?
O2 B3 C70 C71 1.8(3) . . . . ?
O2 B3 C70 C75 -177.81(16) . . . . ?
O2 B3 O1 B1 12.8(2) . . . . ?
O3 B1 C64 C65 -70.5(2) . . . . ?
O3 B1 C64 C69 105.9(2) . . . . ?
O3 B1 N50 C01B -12.9(2) . . . . ?
O3 B1 N50 C6A 166.66(15) . . . . ?
O3 B1 O1 B3 -17.6(2) . . . . ?
O3 B2 C58 C59 166.67(19) . . . . ?
O3 B2 C58 C63 -12.8(3) . . . . ?
O3 B2 O2 B3 -4.8(3) . . . . ?
C1AA C151 C4AA C3AA -1.1(3) . . . . ?
C2AA C154 C3AA C4AA 1.5(4) . . . . ?
C3AA C154 C2AA C1AA -2.2(5) . . . . ?
C4AA C151 C1AA C2AA 0.3(4) . . . . ?
N98 C49A C25 N3A -0.5(2) . . . . ?
N98 C49A C25 C24 178.2(2) . . . . ?
N98 C49A N25 C24 178.2(2) . . . . ?
N98 C49A N25 C3A -0.5(2) . . . . ?
N98 C99 C3A C4A -178.4(2) . . . . ?
N98 C99 C3A N25 -1.5(2) . . . . ?
N24A C16A C17A C18A -2.05(18) . . . . ?
N22A C9A C10A C11A 7.9(3) . . . . ?
N22A C9A C10A C31A -175.27(17) . . . . ?
N22A C01Y C7A C8A -1.7(2) . . . . ?
N23A C11A C12A C22 1.4(2) . . . . ?
N23A C14A C15A C16A -5.7(3) . . . . ?
N23A C14A C15A C37A 175.49(15) . . . . ?
N23A C14A C22 C12A -1.83(19) . . . . ?
C8A C9A C10A C11A -170.67(19) . . . . ?
C8A C9A C10A C31A 6.1(3) . . . . ?
C9A N22A C01Y C5A -177.12(19) . . . . ?
C9A N22A C01Y C7A 1.4(2) . . . . ?
C9A C8A C7A C01Y 1.3(3) . . . . ?
C9A C10A C11A N23A 4.5(3) . . . . ?
C9A C10A C11A C12A 179.38(17) . . . . ?
C9A C10A C31A C32A 91.2(2) . . . . ?
C9A C10A C31A C36A -87.2(2) . . . . ?
C56A C57A C02E C53A 1.3(3) . . . . ?
C56A C57A C02E B3A -172.05(18) . . . . ?
C10A C11A C12A C22 -174.22(16) . . . . ?
C10A C31A C32A C33A -179.9(2) . . . . ?
C10A C31A C36A C35A 179.5(2) . . . . ?
C41A C40A C39A C38A 0.5(3) . . . . ?
C41A C42A C37A C15A -178.68(15) . . . . ?
C41A C42A C37A C38A 1.1(2) . . . . ?
C11A N23A C14A C15A -175.74(16) . . . . ?
C11A N23A C14A C22 2.60(18) . . . . ?
C11A C10A C31A C32A -91.8(2) . . . . ?
C11A C10A C31A C36A 89.8(2) . . . . ?
C11A C12A C22 C14A 0.28(19) . . . . ?
C49A N98 C99 N3A 1.3(2) . . . . ?
C49A N98 C99 C3A 1.3(2) . . . . ?
C49A N98 B1A O3A 1.1(3) . . . . ?
C49A N98 B1A O1A 121.1(2) . . . . ?
C49A N98 B1A C02O -117.3(2) . . . . ?
C14A N23A C11A C10A 172.88(16) . . . . ?
C14A N23A C11A C12A -2.44(18) . . . . ?
C14A C15A C16A N24A -6.7(3) . . . . ?
C14A C15A C16A C17A 174.25(16) . . . . ?
C14A C15A C37A C42A 121.74(17) . . . . ?
C14A C15A C37A C38A -58.1(2) . . . . ?
C5A C01Y C7A C8A 176.8(2) . . . . ?
C5A C4A C3A C99 -3.3(4) . . . . ?
C5A C4A C3A N25 179.96(17) . . . . ?
C5A C25A C23 C1B 177.0(3) . . . . ?
C15A C14A C22 C12A 176.56(16) . . . . ?
C15A C16A C17A C18A 177.09(16) . . . . ?
C15A C37A C38A C39A 178.65(15) . . . . ?
C43A C20A C21A N24A -163.29(16) . . . . ?
C43A C20A C21A C18A 15.8(3) . . . . ?
C43A C20A C24 C19A -173.01(17) . . . . ?
C43A C20A C24 C25 8.3(3) . . . . ?
C43A C20A C24 N25 8.3(3) . . . . ?
C99 N98 C49A C25 -0.5(2) . . . . ?
C99 N98 C49A N25 -0.5(2) . . . . ?
C99 N98 B1A O3A 176.87(19) . . . . ?
C99 N98 B1A O1A -63.1(2) . . . . ?
C99 N98 B1A C02O 58.4(3) . . . . ?
C99 N3A C25 C49A 1.3(2) . . . . ?
C99 N3A C25 C24 -177.86(16) . . . . ?
C99 N3A C4A C5A -3.3(4) . . . . ?
C99 N3A C4A C19A 177.1(2) . . . . ?
C99 C3A N25 C49A 1.3(2) . . . . ?
C99 C3A N25 C24 -177.86(16) . . . . ?
C01Y N22A C9A C8A -0.6(2) . . . . ?
C01Y N22A C9A C10A -179.43(18) . . . . ?
C01Y C5A C4A N3A 161.36(18) . . . . ?
C01Y C5A C4A C19A -19.1(3) . . . . ?
C01Y C5A C4A C3A 161.36(18) . . . . ?
C01Y C5A C25A C26A 124.1(2) . . . . ?
C01Y C5A C25A C23 -51.2(3) . . . . ?
C54A C53A C02E C57A -1.5(3) . . . . ?
C54A C53A C02E B3A 171.79(18) . . . . ?
C19A C24 C25 N3A -0.4(2) . . . . ?
C19A C24 C25 C49A -179.0(3) . . . . ?
C19A C24 N25 C49A -179.0(3) . . . . ?
C19A C24 N25 C3A -0.4(2) . . . . ?
C19A C4A C3A C99 177.1(2) . . . . ?
C19A C4A C3A N25 0.3(2) . . . . ?
C20A C43A C44A C45A -176.35(18) . . . . ?
C20A C43A C48A C47A 175.82(18) . . . . ?
C20A C24 C25 N3A 178.57(17) . . . . ?
C20A C24 C25 C49A -0.1(4) . . . . ?
C20A C24 N25 C49A -0.1(4) . . . . ?
C20A C24 N25 C3A 178.57(17) . . . . ?
C69A C02O C65A C66A -1.8(3) . . . . ?
C69A C02O B1A O3A -3.1(3) . . . . ?
C69A C02O B1A O1A -132.53(19) . . . . ?
C69A C02O B1A N98 110.5(2) . . . . ?
C69A C68A C02Y C66A -2.5(3) . . . . ?
C21A N24A C16A C15A -176.87(15) . . . . ?
C21A N24A C16A C17A 2.32(18) . . . . ?
C21A C18A C17A C16A 1.03(19) . . . . ?
C21A C20A C24 C19A 10.6(3) . . . . ?
C21A C20A C24 C25 -168.06(16) . . . . ?
C21A C20A C24 N25 -168.06(16) . . . . ?
C40A C41A C42A C37A -0.3(3) . . . . ?
C22 C14A C15A C16A 176.14(16) . . . . ?
C22 C14A C15A C37A -2.6(2) . . . . ?
C42A C41A C40A C39A -0.5(3) . . . . ?
C42A C37A C38A C39A -1.2(2) . . . . ?
C24 C19A C4A N3A -0.6(2) . . . . ?
C24 C19A C4A C5A 179.82(19) . . . . ?
C24 C19A C4A C3A -0.6(2) . . . . ?
C24 C20A C21A N24A 13.2(3) . . . . ?
C24 C20A C21A C18A -167.71(17) . . . . ?
C44A C45A C46A C47A -1.4(3) . . . . ?
C44A C43A C20A C21A -120.98(19) . . . . ?
C44A C43A C20A C24 62.4(2) . . . . ?
C44A C43A C48A C47A -2.5(3) . . . . ?
C25 N3A C99 N98 -1.5(2) . . . . ?
C25 N3A C4A C5A 179.96(17) . . . . ?
C25 N3A C4A C19A 0.3(2) . . . . ?
C46A C45A C44A C43A 0.0(3) . . . . ?
C46A C47A C48A C43A 1.1(3) . . . . ?
C26A C25A C23 C1B 1.7(5) . . . . ?
C26A C39 C28B C1B 2.0(4) . . . . ?
C48A C43A C20A C21A 60.7(2) . . . . ?
C48A C43A C20A C24 -115.9(2) . . . . ?
C48A C43A C44A C45A 2.0(3) . . . . ?
C48A C47A C46A C45A 0.8(3) . . . . ?
C31A C10A C11A N23A -172.17(16) . . . . ?
C31A C10A C11A C12A 2.7(3) . . . . ?
C31A C32A C33A C34A 1.1(4) . . . . ?
C53A C54A C55A C56A -0.5(3) . . . . ?
C53A C02E B3A O2A -175.92(17) . . . . ?
C53A C02E B3A O1A 0.5(3) . . . . ?
C32A C31A C36A C35A 1.0(4) . . . . ?
C32A C33A C34A C35A -0.1(4) . . . . ?
C55A C56A C57A C02E -0.8(3) . . . . ?
C55A C54A C53A C02E 1.1(3) . . . . ?
C33A C34A C35A C36A -0.3(4) . . . . ?
C57A C56A C55A C54A 0.3(3) . . . . ?
C57A C02E B3A O2A -2.9(3) . . . . ?
C57A C02E B3A O1A 173.55(17) . . . . ?
C34A C35A C36A C31A -0.1(4) . . . . ?
C59A C60A C61A C62A 1.6(3) . . . . ?
C59A C58A C63A C62A 1.1(3) . . . . ?
C59A C58A B2A O3A -13.8(3) . . . . ?
C59A C58A B2A O2A 165.98(17) . . . . ?
C61A C60A C59A C58A -2.3(3) . . . . ?
C61A C62A C63A C58A -1.9(3) . . . . ?
C63A C58A C59A C60A 1.0(3) . . . . ?
C63A C58A B2A O3A 166.65(18) . . . . ?
C63A C58A B2A O2A -13.6(3) . . . . ?
C63A C62A C61A C60A 0.5(3) . . . . ?
C02O C69A C68A C02Y 1.5(4) . . . . ?
C68A C69A C02O C65A 0.6(3) . . . . ?
C68A C69A C02O B1A -177.7(2) . . . . ?
C02Y C66A C65A C02O 0.8(3) . . . . ?
C4A N3A C99 N98 -178.4(2) . . . . ?
C4A N3A C25 C49A 179.14(16) . . . . ?
C4A N3A C25 C24 0.0(2) . . . . ?
C4A C5A C01Y N22A -6.8(3) . . . . ?
C4A C5A C01Y C7A 175.1(2) . . . . ?
C4A C5A C25A C26A -54.9(3) . . . . ?
C4A C5A C25A C23 129.8(3) . . . . ?
C4A C19A C24 C20A -178.25(18) . . . . ?
C4A C19A C24 C25 0.6(2) . . . . ?
C4A C19A C24 N25 0.6(2) . . . . ?
C4A C3A N25 C49A 179.14(16) . . . . ?
C4A C3A N25 C24 0.0(2) . . . . ?
C7A C8A C9A N22A -0.5(2) . . . . ?
C7A C8A C9A C10A 178.3(2) . . . . ?
C25A C5A C01Y N22A 174.23(18) . . . . ?
C25A C5A C01Y C7A -3.9(3) . . . . ?
C25A C5A C4A N3A -19.7(3) . . . . ?
C25A C5A C4A C19A 159.84(19) . . . . ?
C25A C5A C4A C3A -19.7(3) . . . . ?
C25A C26A C39 C28B 1.4(3) . . . . ?
C36A C31A C32A C33A -1.5(4) . . . . ?
C16A N24A C21A C18A -1.71(18) . . . . ?
C16A N24A C21A C20A 177.54(16) . . . . ?
C16A C15A C37A C42A -57.1(2) . . . . ?
C16A C15A C37A C38A 123.03(17) . . . . ?
C37A C15A C16A N24A 172.05(14) . . . . ?
C37A C15A C16A C17A -7.0(2) . . . . ?
C37A C38A C39A C40A 0.4(2) . . . . ?
C17A C18A C21A N24A 0.38(19) . . . . ?
C17A C18A C21A C20A -178.86(16) . . . . ?
C23 C1B C28B C39 -3.4(6) . . . . ?
C39 C26A C25A C5A -178.64(18) . . . . ?
C39 C26A C25A C23 -3.2(3) . . . . ?
C28B C1B C23 C25A 1.6(6) . . . . ?
C65A C66A C02Y C68A 1.4(3) . . . . ?
C65A C02O B1A O3A 178.71(16) . . . . ?
C65A C02O B1A O1A 49.3(2) . . . . ?
C65A C02O B1A N98 -67.7(2) . . . . ?
B1A O3A B2A O2A 4.5(3) . . . . ?
B1A O3A B2A C58A -175.69(16) . . . . ?
B1A O1A B3A O2A 3.4(3) . . . . ?
B1A O1A B3A C02E -172.85(16) . . . . ?
B1A N98 C49A C25 175.91(18) . . . . ?
B1A N98 C49A N25 175.91(18) . . . . ?
B1A N98 C99 N3A -175.10(18) . . . . ?
B1A N98 C99 C3A -175.10(18) . . . . ?
B1A C02O C65A C66A 176.46(17) . . . . ?
B2A O3A B1A O1A -14.2(2) . . . . ?
B2A O3A B1A N98 100.36(19) . . . . ?
B2A O3A B1A C02O -143.18(17) . . . . ?
B2A O2A B3A O1A -14.1(3) . . . . ?
B2A O2A B3A C02E 162.36(16) . . . . ?
B2A C58A C59A C60A -178.56(18) . . . . ?
B2A C58A C63A C62A -179.32(18) . . . . ?
B3A O2A B2A O3A 10.0(3) . . . . ?
B3A O2A B2A C58A -169.78(16) . . . . ?
B3A O1A B1A O3A 10.1(2) . . . . ?
B3A O1A B1A N98 -103.25(18) . . . . ?
B3A O1A B1A C02O 138.25(17) . . . . ?
C3 C4 C5 C6 153.28(17) . . . . ?
C3 C4 C5 C51 -22.7(2) . . . . ?
C3 C4 C21 C1 -0.66(19) . . . . ?
C3 C6A N50 B1 -179.34(15) . . . . ?
C3 C6A N50 C01B 0.30(19) . . . . ?
N2 C1 C20 C19 -164.42(16) . . . . ?
N2 C1 C20 C201 13.5(2) . . . . ?
N2 C1 C21 C4 -0.18(18) . . . . ?
N2 C01B N50 B1 179.24(15) . . . . ?
N2 C01B N50 C6A -0.38(19) . . . . ?

loop_
_exptl_oxdiff_crystal_face_indexfrac_h
_exptl_oxdiff_crystal_face_indexfrac_k
_exptl_oxdiff_crystal_face_indexfrac_l
_exptl_oxdiff_crystal_face_x
_exptl_oxdiff_crystal_face_y
_exptl_oxdiff_crystal_face_z
-0.8294 -11.5665 -3.7789 -0.0806 0.9914 -0.1027
-1.6672 -1.0998 -11.4900 -0.0124 0.2224 0.9749
0.9002 11.5406 4.2801 0.0807 -0.9951 0.0574
1.5679 -0.4498 11.0659 0.0016 -0.0905 -0.9959
-9.2895 -0.3234 -9.5066 -0.7161 0.0968 0.6913
6.6723 2.2868 -5.8001 0.6798 -0.0839 0.7286
11.0056 1.0658 7.0672 0.9033 -0.1195 -0.4119
-5.9322 -2.2536 6.5115 -0.6221 0.0761 -0.7792
7.0184 -3.2604 -6.6718 0.6961 0.3838 0.6067
-9.6368 5.2758 -4.7373 -0.7805 -0.4228 0.4606
-3.1297 9.8530 6.5866 -0.3165 -0.9047 -0.2853
-3.7948 -10.7031 -1.8735 -0.3658 0.8826 -0.2951
9.8705 2.2819 -1.4719 0.9128 -0.1206 0.3903
8.5595 -0.6265 -4.6712 0.8215 0.1508 0.5499
-5.7737 7.6023 6.3258 -0.5605 -0.7298 -0.3915
5.4712 -7.2374 -6.9366 0.5426 0.7058 0.4554

loop_
_smtbx_masks_void_nr
_smtbx_masks_void_average_x
_smtbx_masks_void_average_y
_smtbx_masks_void_average_z
_smtbx_masks_void_volume
_smtbx_masks_void_count_electrons
_smtbx_masks_void_content
1 0.000 0.500 0.000 490.8 151.7 '4 CH2Cl2'
2 0.413 0.113 0.924 13.0 0.0 ?
3 0.587 0.887 0.076 13.0 0.0 ?
